data_4332644
loop_
_publ_author_name
'Zhang, Jian-Jun'
'Hu, Sheng-Min'
'Xiang, Sheng-Chang'
'Sheng, Tianlu'
'Wu, Xin-Tao'
'Li, Ya-Min'

_publ_section_title
;
 Syntheses, Structures, and Properties of High-Nuclear 3d&#x2212;4f
 Clusters with Amino Acid as Ligand:&#x00A0; {Gd6Cu24}, {Tb6Cu26}, and
 {(Ln6Cu24)2Cu} (Ln= Sm, Gd)
;
_journal_issue 18
_journal_name_full 'Inorganic Chemistry'
_journal_page_first 7173
_journal_page_last 7181
_journal_paper_doi 10.1021/ic060610l
_journal_volume 45
_journal_year 2006
_chemical_formula_sum 'C36 H230 Cl26 Cu26 N18 Na4 O234 Tb6'
_chemical_formula_weight 8279.60
_chemical_name_systematic
;
 ?
;
_space_group_IT_number 2
_symmetry_cell_setting triclinic
_symmetry_space_group_name_Hall '-P 1'
_symmetry_space_group_name_H-M 'P -1'
_atom_sites_solution_hydrogens geom
_atom_sites_solution_primary direct
_atom_sites_solution_secondary difmap
_audit_creation_method SHELXL-97
_cell_angle_alpha 75.60
_cell_angle_beta 88.52
_cell_angle_gamma 80.29
_cell_formula_units_Z 1
_cell_length_a 18.4045(2)
_cell_length_b 18.9184(3)
_cell_length_c 19.8178(2)
_cell_measurement_reflns_used 192
_cell_measurement_temperature 293(2)
_cell_measurement_theta_max 25.55
_cell_measurement_theta_min 1.12
_cell_volume 6586.77(14)
_computing_cell_refinement 'Siemens SMART'
_computing_data_collection 'Siemens SMART'
_computing_data_reduction 'Siemens XPREP'
_computing_structure_refinement 'Siemens SHELXTL'
_computing_structure_solution 'Siemens SHELXTL'
_diffrn_ambient_temperature 293(2)
_diffrn_measured_fraction_theta_full 0.938
_diffrn_measured_fraction_theta_max 0.938
_diffrn_radiation_monochromator graphite
_diffrn_radiation_source 'fine-focus sealed tube'
_diffrn_radiation_type MoK\a
_diffrn_radiation_wavelength 0.71073
_diffrn_reflns_av_R_equivalents 0.0405
_diffrn_reflns_av_sigmaI/netI 0.0536
_diffrn_reflns_limit_h_max 22
_diffrn_reflns_limit_h_min -20
_diffrn_reflns_limit_k_max 22
_diffrn_reflns_limit_k_min -15
_diffrn_reflns_limit_l_max 23
_diffrn_reflns_limit_l_min -23
_diffrn_reflns_number 34455
_diffrn_reflns_theta_full 25.55
_diffrn_reflns_theta_max 25.55
_diffrn_reflns_theta_min 1.12
_diffrn_standards_decay_% none
_diffrn_standards_interval_count none
_diffrn_standards_interval_time none
_diffrn_standards_number none
_exptl_absorpt_coefficient_mu 4.034
_exptl_absorpt_correction_T_max 1.0000
_exptl_absorpt_correction_T_min .5836
_exptl_absorpt_correction_type empirical
_exptl_absorpt_process_details 'SADABS (Sheldrick, 1996)'
_exptl_crystal_colour blue
_exptl_crystal_density_diffrn 2.087
_exptl_crystal_density_method 'not measured'
_exptl_crystal_description block
_exptl_crystal_F_000 4074
_exptl_crystal_size_max .32
_exptl_crystal_size_mid .24
_exptl_crystal_size_min .21
_refine_diff_density_max 2.409
_refine_diff_density_min -2.529
_refine_diff_density_rms 0.281
_refine_ls_extinction_method none
_refine_ls_goodness_of_fit_ref 1.133
_refine_ls_hydrogen_treatment geom
_refine_ls_matrix_type full
_refine_ls_number_parameters 1460
_refine_ls_number_reflns 23108
_refine_ls_number_restraints 42
_refine_ls_restrained_S_all 1.137
_refine_ls_R_factor_gt 0.0816
_refine_ls_shift/su_max 0.001
_refine_ls_shift/su_mean 0.000
_refine_ls_structure_factor_coef Fsqd
_refine_ls_weighting_details 'calc w=1/[\s^2^(Fo^2^)+(0.1024P)^2^+165.0495P] where P=(Fo^2^+2Fc^2^)/3'
_refine_ls_weighting_scheme calc
_refine_ls_wR_factor_gt 0.2097
_refine_ls_wR_factor_ref 0.2487
_reflns_number_gt 17386
_reflns_number_total 23108
_reflns_threshold_expression >2sigma(I)
_cod_data_source_file ic060610lsup2.cif
_cod_data_source_block Tb6Cu26
_cod_depositor_comments
;
The following automatic conversions were performed:

'_symmetry_cell_setting' value 'Triclinic' changed to 'triclinic'
according to /home/saulius/struct/CIF-dictionaries/cif_core.dic
dictionary named 'cif_core.dic' version 2.4.2 from 2011-04-26.

Automatic conversion script
Id: cif_fix_values 1891 2012-01-12 08:04:46Z andrius 
;
_cod_original_cell_volume 6586.74(14)
_cod_original_sg_symbol_H-M P-1
_cod_database_code 4332644
_refine_ls_r_factor_ref 0.1159

loop_
_symmetry_equiv_pos_as_xyz
'x, y, z'
'-x, -y, -z'

loop_
_atom_site_label
_atom_site_type_symbol
_atom_site_fract_x
_atom_site_fract_y
_atom_site_fract_z
_atom_site_U_iso_or_equiv
_atom_site_adp_type
_atom_site_occupancy
_atom_site_symmetry_multiplicity
_atom_site_calc_flag
_atom_site_refinement_flags
_atom_site_disorder_assembly
_atom_site_disorder_group
Tb1 Tb 0.60530(3) 0.50879(3) 0.72219(3) 0.02367(16) Uani 1 1 d . . .
Tb2 Tb 0.67680(3) 0.65119(3) 0.37285(3) 0.02520(16) Uani 1 1 d . . .
Tb3 Tb 0.32434(3) 0.72616(3) 0.50063(3) 0.02474(16) Uani 1 1 d . . .
Cu1 Cu 0.63532(8) 0.58077(9) 0.54832(8) 0.0257(3) Uani 1 1 d . . .
Cu2 Cu 0.49945(8) 0.68371(9) 0.44010(8) 0.0263(3) Uani 1 1 d . . .
Cu3 Cu 0.46265(8) 0.61371(9) 0.60928(8) 0.0261(3) Uani 1 1 d . . .
Cu4 Cu 0.46399(8) 0.43105(9) 0.66903(8) 0.0256(3) Uani 1 1 d . . .
Cu5 Cu 0.36243(8) 0.60481(9) 0.39139(8) 0.0255(3) Uani 1 1 d . . .
Cu6 Cu 0.32682(8) 0.53520(9) 0.55823(8) 0.0259(3) Uani 1 1 d . . .
Cu7 Cu 0.74625(10) 0.57624(11) 0.79399(9) 0.0375(4) Uani 1 1 d . . .
Cu8 Cu 0.74192(10) 0.41168(10) 0.85015(9) 0.0379(4) Uani 1 1 d . . .
Cu9 Cu 0.72274(10) 0.73781(12) 0.20048(10) 0.0439(5) Uani 1 1 d D . .
Cu10 Cu 0.85324(10) 0.63878(11) 0.29648(10) 0.0426(5) Uani 1 1 d D . .
Cu11 Cu 0.30426(10) 0.92085(10) 0.44712(10) 0.0388(4) Uani 1 1 d . . .
Cu12 Cu 0.26701(10) 0.85799(10) 0.60085(10) 0.0409(4) Uani 1 1 d . . .
Cu13 Cu 0.06137(17) 0.83943(19) 0.79462(14) 0.0842(9) Uani 1 1 d . . .
Na1 Na 0.1089(4) 0.7458(4) 0.4553(4) 0.0632(19) Uani 1 1 d . . .
Na2 Na 0.4685(5) 0.5566(6) 0.8764(4) 0.078(2) Uani 1 1 d . . .
Cl1 Cl 0.5000 0.5000 0.5000 0.110(3) Uani 1 2 d S . .
Cl2 Cl 0.0099(3) 0.5477(4) 0.8432(3) 0.0777(16) Uani 1 1 d . . .
Cl3 Cl 0.7826(5) 0.2471(5) 1.0978(5) 0.106(2) Uani 1 1 d . . .
Cl4 Cl 0.8010(5) 0.8475(4) 0.7400(4) 0.098(2) Uani 1 1 d . . .
Cl5 Cl 0.0284(4) 0.8221(4) 0.3054(4) 0.0892(18) Uani 1 1 d . . .
Cl6 Cl 0.2936(2) 0.5640(3) 0.7805(2) 0.0516(10) Uani 1 1 d . . .
Cl7 Cl 0.6092(3) 0.5468(4) 0.9976(3) 0.0742(16) Uani 1 1 d . . .
Cl8 Cl -0.0328(3) 0.6972(3) 0.5549(3) 0.0657(13) Uani 1 1 d . . .
Cl9 Cl 0.0226(3) 0.0451(3) 0.3710(3) 0.0695(13) Uani 1 1 d . . .
Cl10 Cl 0.4156(3) 0.7945(3) 0.2181(3) 0.0655(13) Uani 1 1 d . . .
Cl11 Cl 0.1274(2) 0.5553(3) 0.4219(2) 0.0547(11) Uani 1 1 d . . .
Cl12 Cl 1.1473(7) 0.2869(7) -0.0036(7) 0.175(5) Uani 1 1 d D . .
N1 N 0.8111(7) 0.6437(8) 0.7459(7) 0.048(3) Uani 1 1 d . . .
H1A H 0.8035 0.6850 0.7616 0.058 Uiso 1 1 calc R . .
H1B H 0.8584 0.6221 0.7550 0.058 Uiso 1 1 calc R . .
N2 N 0.8006(9) 0.3136(8) 0.8593(7) 0.060(4) Uani 1 1 d . . .
H2C H 0.8484 0.3156 0.8658 0.072 Uiso 1 1 calc R . .
H2D H 0.7860 0.2818 0.8969 0.072 Uiso 1 1 calc R . .
N3 N 0.6684(10) 0.7466(12) 0.1141(8) 0.078(6) Uani 1 1 d . . .
H3A H 0.6439 0.7931 0.0991 0.094 Uiso 1 1 calc R . .
H3B H 0.7004 0.7373 0.0811 0.094 Uiso 1 1 calc R . .
N4 N 0.9284(7) 0.5506(9) 0.3044(9) 0.062(4) Uani 1 1 d . . .
H4C H 0.9423 0.5461 0.2616 0.074 Uiso 1 1 calc R . .
H4D H 0.9683 0.5552 0.3273 0.074 Uiso 1 1 calc R . .
N5 N 0.3687(7) 0.9821(7) 0.3877(8) 0.051(4) Uani 1 1 d . . .
H5A H 0.3451 1.0072 0.3475 0.061 Uiso 1 1 calc R . .
H5B H 0.3810 1.0151 0.4094 0.061 Uiso 1 1 calc R . .
N6 N 0.3010(8) 0.8544(8) 0.6959(7) 0.050(4) Uani 1 1 d . . .
H6C H 0.3176 0.8966 0.6956 0.060 Uiso 1 1 calc R . .
H6D H 0.2629 0.8508 0.7252 0.060 Uiso 1 1 calc R . .
N7 N 0.8448(9) 0.4278(10) 1.0464(8) 0.069(5) Uani 1 1 d . . .
H7A H 0.8643 0.4296 1.0865 0.103 Uiso 0.67 1 calc PR . .
H7B H 0.8748 0.3960 1.0277 0.103 Uiso 0.67 1 calc PR . .
H7C H 0.8012 0.4130 1.0542 0.103 Uiso 0.67 1 calc PR . .
N8 N 0.1557(11) 1.1280(9) 0.4508(12) 0.092(7) Uani 1 1 d . . .
H8C H 0.1239 1.1699 0.4469 0.137 Uiso 0.67 1 calc PR . .
H8D H 0.1460 1.1063 0.4177 0.137 Uiso 0.67 1 calc PR . .
H8E H 0.2014 1.1380 0.4460 0.137 Uiso 0.67 1 calc PR . .
N9 N 0.0306(10) 0.7596(11) 0.7593(10) 0.080(5) Uani 1 1 d . . .
H9A H 0.0240 0.7215 0.7951 0.096 Uiso 1 1 calc R . .
H9B H -0.0123 0.7765 0.7352 0.096 Uiso 1 1 calc R . .
C1 C 0.7390(8) 0.6250(8) 0.6495(8) 0.035(3) Uani 1 1 d . . .
C2 C 0.7970(12) 0.6632(15) 0.6710(10) 0.087(9) Uani 1 1 d . . .
H2A H 0.8426 0.6504 0.6478 0.104 Uiso 1 1 calc R . .
H2B H 0.7815 0.7163 0.6553 0.104 Uiso 1 1 calc R . .
C3 C 0.7379(8) 0.3389(8) 0.7452(8) 0.038(3) Uani 1 1 d . . .
C4 C 0.7931(11) 0.2863(10) 0.7975(9) 0.058(5) Uani 1 1 d . . .
H4A H 0.7774 0.2384 0.8113 0.070 Uiso 1 1 calc R . .
H4B H 0.8407 0.2797 0.7756 0.070 Uiso 1 1 calc R . .
C5 C 0.6089(7) 0.6600(9) 0.1999(7) 0.037(3) Uani 1 1 d . . .
C6 C 0.6170(11) 0.6957(13) 0.1248(9) 0.064(5) Uani 1 1 d . . .
H6A H 0.6336 0.6577 0.1002 0.076 Uiso 1 1 calc R . .
H6B H 0.5693 0.7219 0.1054 0.076 Uiso 1 1 calc R . .
C7 C 0.8220(7) 0.5012(9) 0.3661(7) 0.037(3) Uani 1 1 d . . .
C8 C 0.8999(10) 0.4841(11) 0.3420(12) 0.067(6) Uani 1 1 d . . .
H8A H 0.9316 0.4591 0.3821 0.080 Uiso 1 1 calc R . .
H8B H 0.9015 0.4507 0.3118 0.080 Uiso 1 1 calc R . .
C9 C 0.4372(9) 0.8543(8) 0.4045(8) 0.041(4) Uani 1 1 d . . .
C10 C 0.4358(10) 0.9337(10) 0.3734(13) 0.069(6) Uani 1 1 d . . .
H10A H 0.4405 0.9414 0.3233 0.082 Uiso 1 1 calc R . .
H10B H 0.4783 0.9484 0.3907 0.082 Uiso 1 1 calc R . .
C11 C 0.3793(8) 0.7462(8) 0.6671(7) 0.034(3) Uani 1 1 d . . .
C12 C 0.3602(12) 0.7911(11) 0.7210(10) 0.075(7) Uani 1 1 d . . .
H12A H 0.3449 0.7594 0.7634 0.089 Uiso 1 1 calc R . .
H12B H 0.4038 0.8089 0.7319 0.089 Uiso 1 1 calc R . .
C13 C 0.8021(8) 0.4975(11) 0.9307(7) 0.045(4) Uani 1 1 d . . .
C14 C 0.8351(11) 0.5010(12) 0.9987(9) 0.060(5) Uani 1 1 d . . .
H14A H 0.8824 0.5176 0.9904 0.072 Uiso 1 1 calc R . .
H14B H 0.8028 0.5360 1.0190 0.072 Uiso 1 1 calc R . .
C15 C 0.2051(9) 1.0052(9) 0.5253(9) 0.043(4) Uani 1 1 d . . .
C16 C 0.1487(12) 1.0783(11) 0.5193(12) 0.073(6) Uani 1 1 d . . .
H16A H 0.0990 1.0674 0.5249 0.088 Uiso 1 1 calc R . .
H16B H 0.1587 1.1017 0.5556 0.088 Uiso 1 1 calc R . .
C17 C 0.1370(9) 0.7949(9) 0.6895(9) 0.045(4) Uani 1 1 d . . .
C18 C 0.0879(11) 0.7350(11) 0.7141(11) 0.064(5) Uani 1 1 d . . .
H18A H 0.0655 0.7258 0.6741 0.077 Uiso 1 1 calc R . .
H18B H 0.1178 0.6892 0.7392 0.077 Uiso 1 1 calc R . .
O1 O 0.7064(5) 0.5845(5) 0.7007(5) 0.031(2) Uani 1 1 d . . .
O2 O 0.7241(6) 0.6344(6) 0.5884(5) 0.037(2) Uani 1 1 d . . .
O3 O 0.7040(5) 0.3975(5) 0.7632(5) 0.032(2) Uani 1 1 d . . .
O4 O 0.7270(6) 0.3253(6) 0.6889(5) 0.038(2) Uani 1 1 d . . .
O5 O 0.6512(5) 0.6744(6) 0.2451(5) 0.036(2) Uani 1 1 d . . .
O6 O 0.5636(5) 0.6174(6) 0.2176(5) 0.035(2) Uani 1 1 d . . .
O7 O 0.7923(5) 0.5699(5) 0.3517(5) 0.034(2) Uani 1 1 d . . .
O8 O 0.7913(5) 0.4495(6) 0.3971(5) 0.038(2) Uani 1 1 d . . .
O9 O 0.4908(5) 0.8087(6) 0.3975(6) 0.039(2) Uani 1 1 d . . .
O10 O 0.3768(6) 0.8367(5) 0.4358(5) 0.039(2) Uani 1 1 d . . .
O11 O 0.3395(5) 0.7657(6) 0.6104(5) 0.039(2) Uani 1 1 d . . .
O12 O 0.4317(6) 0.6942(6) 0.6805(5) 0.042(2) Uani 1 1 d . . .
O13 O 0.7901(6) 0.5587(7) 0.8859(5) 0.048(3) Uani 1 1 d . . .
O14 O 0.7898(6) 0.4364(6) 0.9262(5) 0.045(3) Uani 1 1 d . . .
O15 O 0.2390(7) 1.0020(7) 0.4707(7) 0.059(3) Uani 1 1 d . . .
O16 O 0.2069(6) 0.9597(7) 0.5798(7) 0.054(3) Uani 1 1 d . . .
O17 O 0.1360(7) 0.8427(7) 0.7228(7) 0.059(3) Uani 1 1 d . . .
O18 O 0.1764(6) 0.7907(6) 0.6382(6) 0.047(3) Uani 1 1 d . . .
O21 O 0.5688(5) 0.6089(5) 0.6214(4) 0.029(2) Uani 1 1 d . . .
H21A H 0.5785 0.6555 0.6297 0.034 Uiso 1 1 calc R . .
O22 O 0.6023(5) 0.6705(5) 0.4733(4) 0.0269(19) Uani 1 1 d . . .
H22A H 0.6115 0.7149 0.4866 0.032 Uiso 1 1 calc R . .
O23 O 0.6669(5) 0.4869(5) 0.6194(5) 0.0276(19) Uani 1 1 d . . .
H23A H 0.7204 0.4792 0.6269 0.033 Uiso 1 1 calc R . .
O24 O 0.6972(5) 0.5479(5) 0.4757(4) 0.0260(19) Uani 1 1 d . . .
H24A H 0.7492 0.5378 0.4903 0.031 Uiso 1 1 calc R . .
O25 O 0.5446(5) 0.6618(5) 0.3553(5) 0.0265(19) Uani 1 1 d . . .
H25A H 0.5281 0.7035 0.3155 0.032 Uiso 1 1 calc R . .
O26 O 0.4536(4) 0.6992(5) 0.5270(4) 0.0261(19) Uani 1 1 d . . .
H26A H 0.4697 0.7414 0.5391 0.031 Uiso 1 1 calc R . .
O27 O 0.5704(4) 0.4060(5) 0.6867(4) 0.0241(18) Uani 1 1 d . . .
H27A H 0.5810 0.3614 0.7249 0.029 Uiso 1 1 calc R . .
O28 O 0.4748(5) 0.5263(5) 0.6891(4) 0.0234(18) Uani 1 1 d . . .
H28A H 0.4431 0.5357 0.7275 0.028 Uiso 1 1 calc R . .
O29 O 0.3967(4) 0.6919(5) 0.4077(5) 0.0258(19) Uani 1 1 d . . .
H29A H 0.3871 0.7324 0.3656 0.031 Uiso 1 1 calc R . .
O30 O 0.3572(5) 0.6154(5) 0.5927(5) 0.030(2) Uani 1 1 d . . .
H30A H 0.3295 0.6206 0.6346 0.036 Uiso 1 1 calc R . .
O31 O 0.2992(5) 0.6130(5) 0.4720(4) 0.0259(19) Uani 1 1 d . . .
H31A H 0.2470 0.6175 0.4599 0.031 Uiso 1 1 calc R . .
O32 O 0.6407(5) 0.5414(5) 0.3560(5) 0.0272(19) Uani 1 1 d . . .
H32A H 0.6677 0.5278 0.3166 0.033 Uiso 1 1 calc R . .
O33 O 0.6758(5) 0.5075(5) 0.8235(5) 0.032(2) Uani 1 1 d . . .
H33A H 0.6448 0.5183 0.8619 0.038 Uiso 1 1 calc R . .
O34 O 0.7652(5) 0.7126(6) 0.2956(5) 0.036(2) Uani 1 1 d . . .
H34A H 0.7760 0.7562 0.3091 0.043 Uiso 1 1 calc R . .
O35 O 0.2551(5) 0.8452(5) 0.5069(5) 0.034(2) Uani 1 1 d . . .
H35A H 0.2032 0.8507 0.4937 0.040 Uiso 1 1 calc R . .
O41 O 0.5437(5) 0.4457(6) 0.8254(5) 0.034(2) Uani 1 1 d . . .
O42 O 0.5420(5) 0.6113(6) 0.7692(5) 0.037(2) Uani 1 1 d . . .
O43 O 0.6295(6) 0.7828(5) 0.3463(6) 0.042(2) Uani 1 1 d . . .
O44 O 0.7602(5) 0.6845(6) 0.4487(5) 0.042(2) Uani 1 1 d . . .
O45 O 0.2061(5) 0.7015(5) 0.5536(5) 0.033(2) Uani 1 1 d . . .
O46 O 0.2376(6) 0.7684(5) 0.3996(5) 0.037(2) Uani 1 1 d . . .
O47 O 0.9037(8) 0.6682(10) 0.3941(8) 0.085(5) Uani 1 1 d . . .
O48 O -0.0179(14) 0.8340(16) 0.8642(12) 0.164(11) Uani 1 1 d . . .
O49 O 0.0918(12) 0.9236(12) 0.8186(9) 0.118(7) Uani 1 1 d . . .
O50 O 0.8007(7) 0.7936(8) 0.1615(7) 0.076(4) Uani 1 1 d D . .
O51 O 0.9088(8) 0.7082(8) 0.2319(8) 0.082(5) Uani 1 1 d D . .
O52 O 0.8419(7) 0.4688(8) 0.7719(7) 0.060(3) Uani 1 1 d . . .
O53 O 0.3824(11) 0.9224(12) 0.5526(10) 0.038(5) Uani 0.50 1 d P . .
O54 O 0.1969(15) 0.1699(15) 0.6632(15) 0.159(11) Uani 1 1 d . . .
O55 O 0.4329(14) 0.9487(16) 0.5789(10) 0.076(10) Uani 0.50 1 d P . .
O56 O 0.3558(7) 0.6353(8) 0.0735(6) 0.062(3) Uani 1 1 d . . .
O57 O 0.2264(8) 0.9201(7) 0.3497(7) 0.065(3) Uani 1 1 d . . .
O58 O 1.1967(8) 0.3804(8) -0.1854(7) 0.072(4) Uani 1 1 d . . .
O59 O 0.3512(7) 0.3209(8) 0.1895(9) 0.077(4) Uani 1 1 d . . .
O60 O 0.8491(17) -0.0140(14) 0.2929(14) 0.166(11) Uani 1 1 d . . .
O61 O 0.6480(16) 0.8555(14) 0.2117(12) 0.161(10) Uani 1 1 d . . .
O62 O 0.868(2) 0.883(2) 0.0864(18) 0.208(14) Uiso 1 1 d . . .
O63 O 0.379(3) 1.001(3) 0.753(3) 0.300 Uiso 1 1 d . . .
O64 O 0.484(2) 0.810(2) 0.962(2) 0.260(19) Uiso 1 1 d . . .
O65 O 0.301(2) 0.970(2) 0.2319(19) 0.218(14) Uiso 1 1 d . . .
O66 O 0.592(3) 0.884(3) 0.810(3) 0.300 Uiso 1 1 d . . .
O67 O 0.325(3) 0.781(3) 0.059(3) 0.300 Uiso 1 1 d . . .
O68 O 0.962(3) 0.350(3) 0.843(3) 0.300 Uiso 1 1 d . . .
O69 O 0.964(2) 0.336(2) 0.987(3) 0.32(3) Uani 1 1 d . . .
O70 O 0.456(3) 0.090(3) 0.910(3) 0.300 Uiso 1 1 d . . .
O71 O 0.1027(6) 0.8602(7) 0.4900(7) 0.056(3) Uani 1 1 d . . .
O72 O 0.4207(16) 0.6685(16) 0.8912(17) 0.181(12) Uani 1 1 d . . .
O73 O 0.742(2) 0.9738(14) -0.0022(19) 0.049(9) Uani 0.50 1 d P . .
O74 O 0.756(2) 0.9486(19) -0.0040(19) 0.17(3) Uani 0.50 1 d P . .
O111 O 0.424(3) 0.5088(19) 0.489(2) 0.300 Uiso 0.50 1 d PR . .
O112 O 0.539(3) 0.4838(19) 0.445(2) 0.300 Uiso 0.50 1 d PR . .
O113 O 0.517(3) 0.4337(19) 0.560(2) 0.300 Uiso 0.50 1 d PR . .
O114 O 0.517(3) 0.5537(19) 0.521(2) 0.300 Uiso 0.50 1 d PR . .
O121 O -0.0053(17) 0.527(2) 0.9106(13) 0.215(17) Uani 1 1 d . . .
O122 O 0.0809(11) 0.550(2) 0.8290(11) 0.215(18) Uani 1 1 d . . .
O123 O -0.0228(13) 0.538(3) 0.7943(18) 0.31(3) Uani 1 1 d . . .
O124 O -0.029(3) 0.621(3) 0.831(3) 0.262(19) Uiso 1 1 d . . .
O131 O 0.8517(12) 0.2566(13) 1.1224(12) 0.126(7) Uani 1 1 d . . .
O132 O 0.7398(15) 0.3128(14) 1.0610(15) 0.168(12) Uani 1 1 d . . .
O133 O 0.745(2) 0.216(3) 1.147(2) 0.36(4) Uani 1 1 d . . .
O134 O 0.798(3) 0.214(3) 1.043(3) 0.300 Uiso 1 1 d . . .
O141 O 0.7685(18) 0.9023(16) 0.6869(17) 0.189(13) Uani 1 1 d . . .
O142 O 0.8632(15) 0.8059(15) 0.7164(18) 0.177(12) Uani 1 1 d . . .
O143 O 0.752(2) 0.8019(16) 0.7689(19) 0.218(17) Uani 1 1 d . . .
O144 O 0.826(2) 0.878(2) 0.792(2) 0.232(17) Uani 1 1 d . . .
O151 O -0.029(3) 0.864(3) 0.276(3) 0.300 Uiso 1 1 d . . .
O152 O 0.088(2) 0.841(2) 0.334(2) 0.244(17) Uiso 1 1 d . . .
O153 O 0.047(3) 0.751(3) 0.291(3) 0.300 Uiso 1 1 d . . .
O154 O 0.008(3) 0.776(3) 0.373(3) 0.300 Uiso 1 1 d . . .
O161 O 0.2747(10) 0.6256(9) 0.7193(8) 0.088(5) Uani 1 1 d . . .
O162 O 0.2523(9) 0.5778(12) 0.8366(9) 0.105(6) Uani 1 1 d . . .
O163 O 0.3725(7) 0.5555(9) 0.7950(7) 0.075(4) Uani 1 1 d . . .
O164 O 0.2802(9) 0.4985(9) 0.7608(8) 0.082(4) Uani 1 1 d . . .
O171 O 0.5466(10) 0.5581(11) 1.0398(8) 0.097(6) Uani 1 1 d . . .
O172 O 0.6565(13) 0.5962(16) 0.9992(14) 0.155(10) Uani 1 1 d . . .
O173 O 0.6464(16) 0.4696(14) 1.0235(11) 0.163(12) Uani 1 1 d . . .
O174 O 0.5863(8) 0.5529(10) 0.9275(7) 0.083(5) Uani 1 1 d . . .
O181 O -0.046(2) 0.712(2) 0.619(2) 0.233(16) Uiso 1 1 d . . .
O182 O 0.0445(19) 0.6958(18) 0.5477(17) 0.188(12) Uiso 1 1 d . . .
O183 O -0.0986(19) 0.7288(19) 0.5212(17) 0.192(12) Uiso 1 1 d . . .
O184 O -0.044(2) 0.631(2) 0.545(2) 0.223(15) Uiso 1 1 d . . .
O191 O -0.0248(13) -0.0016(15) 0.4029(14) 0.157(10) Uani 1 1 d . . .
O192 O 0.0040(9) 0.1154(9) 0.3902(10) 0.093(5) Uani 1 1 d . . .
O193 O 0.0961(9) 0.0116(9) 0.3957(10) 0.096(5) Uani 1 1 d . . .
O194 O 0.0185(11) 0.0583(11) 0.2981(9) 0.107(6) Uani 1 1 d . . .
O201 O 0.4933(9) 0.7823(9) 0.2365(8) 0.083(4) Uani 1 1 d . . .
O202 O 0.3736(10) 0.8052(9) 0.2797(8) 0.088(5) Uani 1 1 d . . .
O203 O 0.3954(10) 0.8576(8) 0.1607(8) 0.087(5) Uani 1 1 d . . .
O204 O 0.3997(9) 0.7284(8) 0.2018(8) 0.082(4) Uani 1 1 d . . .
O211 O 0.1464(7) 0.6213(7) 0.4373(7) 0.062(3) Uani 1 1 d . . .
O212 O 0.1420(9) 0.4936(9) 0.4828(8) 0.082(4) Uani 1 1 d . . .
O213 O 0.0545(7) 0.5680(9) 0.4011(9) 0.086(5) Uani 1 1 d . . .
O214 O 0.1752(7) 0.5361(9) 0.3666(8) 0.081(4) Uani 1 1 d . . .
O221 O 1.2190(12) 0.3100(19) -0.0169(17) 0.244(17) Uiso 1 1 d D . .
O222 O 1.1125(18) 0.3121(19) 0.0552(14) 0.251(18) Uiso 1 1 d D . .
O223 O 1.1006(18) 0.317(2) -0.0662(14) 0.300 Uiso 1 1 d D . .
O224 O 1.158(2) 0.2057(10) 0.014(2) 0.300 Uiso 1 1 d D . .
Cl13 Cl 0.4165(6) 0.1902(5) 0.4035(5) 0.079(3) Uani 0.584(10) 1 d PD A 1
O231 O 0.4035(11) 0.2559(9) 0.3468(9) 0.056(5) Uiso 0.584(10) 1 d PD A 1
O232 O 0.472(2) 0.1345(17) 0.380(2) 0.27(3) Uiso 0.584(10) 1 d PD A 1
O233 O 0.3503(16) 0.157(2) 0.4201(19) 0.18(2) Uiso 0.584(10) 1 d PD A 1
O234 O 0.446(2) 0.205(2) 0.4636(13) 0.19(2) Uiso 0.584(10) 1 d PD A 1
Cl14 Cl 0.3362(8) 0.1432(7) 0.4975(9) 0.088(5) Uani 0.416(10) 1 d PD A 2
O242 O 0.372(3) 0.0752(18) 0.546(3) 0.27(5) Uiso 0.416(10) 1 d PD A 2
O241 O 0.2655(16) 0.168(2) 0.525(3) 0.15(2) Uiso 0.416(10) 1 d PD A 2
O243 O 0.327(3) 0.128(4) 0.4301(19) 0.300 Uiso 0.416(10) 1 d PD A 2
O244 O 0.3819(17) 0.2002(16) 0.490(2) 0.088(12) Uiso 0.416(10) 1 d PD A 2
Cl15 Cl 0.9280(9) 0.1188(9) 0.9669(9) 0.116(5) Uiso 0.50 1 d PD . .
O251 O 0.981(2) 0.074(2) 0.932(2) 0.19(2) Uiso 0.50 1 d PD . .
O252 O 0.904(3) 0.072(2) 1.0298(17) 0.17(2) Uiso 0.50 1 d PD . .
O253 O 0.865(2) 0.151(3) 0.920(2) 0.24(3) Uiso 0.50 1 d PD . .
O254 O 0.963(3) 0.176(2) 0.983(3) 0.26(4) Uiso 0.50 1 d PD . .

loop_
_atom_site_aniso_label
_atom_site_aniso_U_11
_atom_site_aniso_U_22
_atom_site_aniso_U_33
_atom_site_aniso_U_23
_atom_site_aniso_U_13
_atom_site_aniso_U_12
Tb1 0.0193(3) 0.0296(3) 0.0247(3) -0.0112(2) -0.0019(2) -0.0042(2)
Tb2 0.0208(3) 0.0294(3) 0.0284(3) -0.0102(3) 0.0011(2) -0.0079(2)
Tb3 0.0201(3) 0.0256(3) 0.0306(3) -0.0124(3) -0.0021(2) -0.0012(2)
Cu1 0.0226(8) 0.0300(8) 0.0253(8) -0.0083(6) 0.0002(6) -0.0041(6)
Cu2 0.0202(8) 0.0312(9) 0.0303(8) -0.0129(7) 0.0000(6) -0.0042(6)
Cu3 0.0195(7) 0.0288(8) 0.0303(8) -0.0082(7) -0.0051(6) -0.0025(6)
Cu4 0.0178(7) 0.0302(8) 0.0326(8) -0.0132(7) -0.0020(6) -0.0056(6)
Cu5 0.0235(8) 0.0290(8) 0.0278(8) -0.0142(7) -0.0006(6) -0.0042(6)
Cu6 0.0234(8) 0.0256(8) 0.0304(8) -0.0094(7) -0.0034(6) -0.0043(6)
Cu7 0.0324(9) 0.0506(11) 0.0353(9) -0.0144(8) -0.0069(7) -0.0160(8)
Cu8 0.0367(10) 0.0442(10) 0.0332(9) -0.0129(8) -0.0134(7) -0.0008(8)
Cu9 0.0384(10) 0.0550(12) 0.0381(10) -0.0020(9) 0.0021(8) -0.0224(9)
Cu10 0.0280(9) 0.0548(12) 0.0512(11) -0.0197(9) 0.0126(8) -0.0164(8)
Cu11 0.0355(9) 0.0265(9) 0.0557(11) -0.0157(8) 0.0014(8) -0.0009(7)
Cu12 0.0399(10) 0.0401(10) 0.0455(10) -0.0241(9) -0.0058(8) 0.0069(8)
Cu13 0.0825(19) 0.109(2) 0.0616(16) -0.0376(16) 0.0188(14) 0.0040(17)
Na1 0.046(4) 0.069(5) 0.079(5) -0.029(4) -0.005(4) -0.005(3)
Na2 0.060(5) 0.111(7) 0.064(5) -0.021(5) -0.001(4) -0.020(5)
Cl1 0.097(8) 0.133(9) 0.107(8) -0.042(7) 0.002(6) -0.017(7)
Cl2 0.057(3) 0.123(5) 0.060(3) -0.025(3) 0.001(2) -0.031(3)
Cl3 0.100(5) 0.105(5) 0.112(6) -0.023(5) -0.004(4) -0.016(4)
Cl4 0.115(6) 0.065(4) 0.115(5) -0.023(4) 0.017(4) -0.019(4)
Cl5 0.076(4) 0.084(4) 0.104(5) -0.016(4) -0.029(3) -0.009(3)
Cl6 0.041(2) 0.070(3) 0.052(2) -0.030(2) 0.0076(18) -0.011(2)
Cl7 0.061(3) 0.125(5) 0.050(3) -0.041(3) 0.008(2) -0.024(3)
Cl8 0.043(2) 0.075(3) 0.084(3) -0.036(3) 0.000(2) 0.001(2)
Cl9 0.054(3) 0.068(3) 0.079(3) -0.011(3) -0.007(2) 0.001(2)
Cl10 0.066(3) 0.059(3) 0.062(3) 0.002(2) -0.013(2) -0.005(2)
Cl11 0.035(2) 0.067(3) 0.069(3) -0.030(2) -0.0060(19) -0.0075(19)
Cl12 0.174(11) 0.192(12) 0.185(11) -0.083(10) 0.056(9) -0.053(9)
N1 0.043(8) 0.058(9) 0.047(8) -0.006(7) -0.015(6) -0.028(7)
N2 0.068(10) 0.055(9) 0.046(8) 0.000(7) -0.032(7) 0.007(8)
N3 0.071(11) 0.123(16) 0.038(8) 0.013(9) -0.007(8) -0.056(11)
N4 0.027(7) 0.085(12) 0.080(11) -0.033(9) 0.021(7) -0.014(7)
N5 0.044(8) 0.024(6) 0.077(10) -0.005(6) 0.014(7) 0.000(6)
N6 0.055(9) 0.055(9) 0.047(8) -0.033(7) -0.005(6) 0.006(7)
N7 0.063(10) 0.104(14) 0.046(9) -0.028(9) -0.020(7) -0.017(10)
N8 0.082(14) 0.045(10) 0.130(18) -0.005(11) 0.023(12) 0.010(9)
N9 0.062(11) 0.095(14) 0.074(12) -0.008(10) 0.013(9) -0.006(10)
C1 0.034(8) 0.040(8) 0.041(8) -0.018(7) -0.011(6) -0.016(6)
C2 0.076(14) 0.15(2) 0.049(11) -0.002(12) -0.003(10) -0.097(16)
C3 0.031(8) 0.039(8) 0.041(8) -0.002(7) -0.009(6) -0.005(6)
C4 0.066(12) 0.059(11) 0.050(10) -0.031(9) -0.031(9) 0.019(9)
C5 0.024(7) 0.049(9) 0.035(8) -0.006(7) 0.006(6) -0.004(6)
C6 0.059(11) 0.096(16) 0.044(10) -0.013(10) 0.009(8) -0.041(11)
C7 0.015(6) 0.062(11) 0.033(8) -0.009(7) -0.007(5) -0.003(7)
C8 0.039(10) 0.055(12) 0.092(15) -0.009(10) 0.023(10) 0.012(8)
C9 0.044(9) 0.037(8) 0.046(9) -0.018(7) -0.007(7) -0.006(7)
C10 0.044(10) 0.040(10) 0.118(18) -0.016(11) 0.026(11) -0.004(8)
C11 0.030(7) 0.036(8) 0.038(8) -0.016(6) 0.001(6) -0.005(6)
C12 0.087(15) 0.067(13) 0.064(12) -0.043(11) -0.038(11) 0.049(11)
C13 0.036(8) 0.079(13) 0.024(7) -0.013(8) 0.001(6) -0.023(8)
C14 0.062(12) 0.077(14) 0.050(10) -0.023(10) -0.003(9) -0.026(10)
C15 0.041(9) 0.030(8) 0.057(10) -0.020(8) -0.006(8) 0.008(7)
C16 0.073(14) 0.045(11) 0.097(16) -0.028(11) 0.012(12) 0.019(10)
C17 0.035(8) 0.047(10) 0.053(10) -0.015(8) -0.004(7) -0.001(7)
C18 0.067(13) 0.064(13) 0.061(12) -0.020(10) 0.001(10) -0.002(10)
O1 0.029(5) 0.041(6) 0.030(5) -0.013(4) -0.004(4) -0.018(4)
O2 0.043(6) 0.043(6) 0.029(5) -0.007(4) -0.003(4) -0.020(5)
O3 0.029(5) 0.033(5) 0.034(5) -0.012(4) -0.011(4) 0.004(4)
O4 0.041(6) 0.039(6) 0.039(6) -0.021(5) -0.005(4) -0.002(5)
O5 0.032(5) 0.050(6) 0.031(5) -0.012(4) 0.003(4) -0.021(5)
O6 0.036(5) 0.043(6) 0.031(5) -0.010(4) -0.004(4) -0.015(5)
O7 0.021(5) 0.037(6) 0.043(6) -0.010(4) 0.007(4) -0.007(4)
O8 0.032(5) 0.043(6) 0.039(6) -0.014(5) 0.007(4) -0.003(5)
O9 0.023(5) 0.037(6) 0.058(7) -0.016(5) 0.011(4) -0.003(4)
O10 0.036(6) 0.027(5) 0.051(6) -0.009(5) 0.002(5) 0.002(4)
O11 0.036(5) 0.044(6) 0.043(6) -0.026(5) -0.007(4) 0.002(5)
O12 0.036(6) 0.048(6) 0.040(6) -0.016(5) -0.013(4) 0.005(5)
O13 0.050(7) 0.070(8) 0.035(6) -0.024(6) -0.001(5) -0.025(6)
O14 0.044(6) 0.053(7) 0.042(6) -0.020(5) -0.011(5) -0.008(5)
O15 0.053(7) 0.043(7) 0.077(9) -0.023(6) 0.007(6) 0.010(6)
O16 0.048(7) 0.046(7) 0.068(8) -0.024(6) -0.005(6) 0.011(5)
O17 0.052(7) 0.068(8) 0.063(8) -0.040(7) -0.003(6) 0.009(6)
O18 0.048(6) 0.048(7) 0.053(7) -0.028(6) 0.009(5) -0.005(5)
O21 0.020(4) 0.040(5) 0.028(5) -0.017(4) -0.001(4) 0.004(4)
O22 0.027(5) 0.027(5) 0.027(5) -0.009(4) -0.002(4) -0.003(4)
O23 0.024(5) 0.029(5) 0.032(5) -0.011(4) 0.001(4) -0.004(4)
O24 0.023(4) 0.027(5) 0.028(5) -0.006(4) 0.000(4) -0.006(4)
O25 0.023(4) 0.031(5) 0.033(5) -0.020(4) 0.001(4) -0.008(4)
O26 0.019(4) 0.032(5) 0.030(5) -0.011(4) -0.010(4) -0.005(4)
O27 0.016(4) 0.032(5) 0.026(4) -0.011(4) -0.002(3) -0.005(4)
O28 0.023(4) 0.030(5) 0.021(4) -0.010(4) -0.002(3) -0.006(4)
O29 0.016(4) 0.031(5) 0.034(5) -0.012(4) -0.005(4) -0.010(4)
O30 0.026(5) 0.036(5) 0.032(5) -0.015(4) -0.004(4) -0.006(4)
O31 0.021(4) 0.031(5) 0.029(5) -0.012(4) 0.000(4) -0.005(4)
O32 0.019(4) 0.035(5) 0.031(5) -0.012(4) -0.005(4) -0.008(4)
O33 0.027(5) 0.041(6) 0.030(5) -0.014(4) -0.001(4) -0.006(4)
O34 0.031(5) 0.041(6) 0.041(6) -0.013(5) 0.009(4) -0.018(4)
O35 0.029(5) 0.034(5) 0.039(5) -0.016(4) -0.008(4) 0.003(4)
O41 0.030(5) 0.046(6) 0.027(5) -0.010(4) 0.003(4) -0.015(4)
O42 0.037(5) 0.046(6) 0.032(5) -0.022(5) -0.003(4) 0.000(5)
O43 0.039(6) 0.030(5) 0.057(7) -0.011(5) 0.009(5) -0.011(4)
O44 0.035(6) 0.051(6) 0.046(6) -0.017(5) 0.004(5) -0.023(5)
O45 0.028(5) 0.038(5) 0.036(5) -0.015(4) 0.003(4) 0.000(4)
O46 0.043(6) 0.036(5) 0.034(5) -0.013(4) -0.004(4) -0.005(5)
O47 0.050(8) 0.140(15) 0.089(11) -0.069(11) -0.001(7) -0.021(9)
O48 0.16(2) 0.22(3) 0.122(18) -0.076(18) 0.085(16) -0.01(2)
O49 0.152(18) 0.130(16) 0.083(12) -0.072(12) -0.004(11) 0.011(14)
O50 0.047(7) 0.089(10) 0.081(10) 0.017(8) -0.006(7) -0.039(7)
O51 0.077(10) 0.096(11) 0.096(11) -0.042(9) 0.046(8) -0.057(9)
O52 0.047(7) 0.075(9) 0.061(8) -0.025(7) -0.010(6) -0.009(6)
O53 0.041(11) 0.051(13) 0.034(10) -0.020(9) -0.002(9) -0.027(10)
O54 0.16(2) 0.17(2) 0.20(3) -0.12(2) 0.044(19) -0.096(19)
O55 0.083(17) 0.12(2) 0.029(11) 0.035(12) -0.045(11) -0.104(18)
O56 0.059(8) 0.078(9) 0.049(7) -0.009(6) -0.007(6) -0.016(7)
O57 0.067(8) 0.041(7) 0.078(9) -0.007(6) -0.011(7) 0.003(6)
O58 0.076(10) 0.085(10) 0.061(8) -0.025(7) -0.005(7) -0.018(8)
O59 0.048(8) 0.078(10) 0.118(12) -0.046(9) -0.006(8) -0.012(7)
O60 0.24(3) 0.14(2) 0.16(2) -0.113(18) 0.04(2) -0.03(2)
O61 0.19(3) 0.14(2) 0.116(18) 0.016(15) 0.025(17) 0.000(18)
O69 0.17(3) 0.22(4) 0.50(8) 0.02(5) -0.10(4) 0.00(3)
O71 0.037(6) 0.061(8) 0.067(8) -0.009(6) -0.005(5) -0.004(6)
O72 0.14(2) 0.16(2) 0.22(3) -0.06(2) -0.03(2) 0.044(19)
O73 0.056(15) 0.002(9) 0.06(2) 0.055(12) -0.008(14) -0.011(10)
O74 0.18(5) 0.17(5) 0.10(3) 0.18(4) -0.13(3) -0.17(4)
O121 0.16(3) 0.33(5) 0.103(19) -0.01(2) 0.037(17) 0.02(3)
O122 0.068(13) 0.50(6) 0.082(14) -0.08(2) -0.002(11) -0.06(2)
O123 0.071(15) 0.73(10) 0.23(3) -0.31(5) 0.003(18) -0.07(3)
O131 0.098(15) 0.136(18) 0.135(18) -0.007(14) -0.033(13) -0.030(13)
O132 0.16(2) 0.13(2) 0.19(2) 0.015(18) -0.10(2) -0.003(17)
O133 0.18(3) 0.56(9) 0.23(4) 0.21(5) -0.04(3) -0.19(5)
O141 0.18(3) 0.15(2) 0.19(3) 0.00(2) -0.02(2) 0.04(2)
O142 0.14(2) 0.14(2) 0.27(4) -0.11(2) 0.02(2) 0.002(17)
O143 0.27(4) 0.13(2) 0.29(4) -0.08(2) 0.17(3) -0.11(2)
O144 0.26(4) 0.26(4) 0.24(4) -0.16(3) -0.01(3) -0.07(3)
O161 0.104(13) 0.085(11) 0.072(10) -0.021(9) 0.000(9) -0.008(9)
O162 0.067(10) 0.175(19) 0.084(11) -0.072(12) 0.016(8) 0.004(11)
O163 0.048(8) 0.112(12) 0.074(9) -0.041(9) 0.001(7) -0.016(8)
O164 0.075(10) 0.097(12) 0.086(11) -0.034(9) 0.009(8) -0.034(9)
O171 0.097(12) 0.146(16) 0.060(9) -0.048(10) 0.037(9) -0.026(11)
O172 0.119(17) 0.22(3) 0.19(2) -0.14(2) 0.045(16) -0.084(19)
O173 0.20(3) 0.15(2) 0.094(15) -0.022(14) -0.033(15) 0.091(19)
O174 0.068(9) 0.145(15) 0.040(7) -0.039(8) 0.002(6) -0.008(9)
O191 0.125(19) 0.17(2) 0.18(2) -0.025(19) 0.040(17) -0.087(18)
O192 0.085(11) 0.075(10) 0.120(14) -0.045(10) -0.016(10) 0.021(9)
O193 0.066(10) 0.083(11) 0.122(14) -0.020(10) -0.027(9) 0.026(8)
O194 0.121(15) 0.107(14) 0.079(12) -0.017(10) -0.005(10) 0.010(12)
O201 0.073(10) 0.086(11) 0.087(11) -0.013(9) -0.020(8) -0.019(8)
O202 0.103(13) 0.084(11) 0.069(10) -0.016(8) 0.002(9) 0.000(9)
O203 0.114(13) 0.063(9) 0.063(9) 0.020(7) -0.003(9) -0.012(9)
O204 0.098(12) 0.064(9) 0.085(11) -0.016(8) -0.013(9) -0.016(8)
O211 0.042(7) 0.059(8) 0.092(10) -0.030(7) -0.012(6) -0.013(6)
O212 0.075(10) 0.100(12) 0.073(10) -0.019(9) -0.006(8) -0.026(9)
O213 0.038(7) 0.100(12) 0.131(14) -0.047(10) -0.036(8) -0.004(7)
O214 0.045(8) 0.106(12) 0.098(11) -0.049(10) 0.015(7) -0.001(8)
Cl13 0.091(7) 0.053(5) 0.094(7) -0.013(5) -0.012(5) -0.022(5)
Cl14 0.090(10) 0.060(8) 0.128(13) -0.048(8) -0.028(9) -0.010(7)

loop_
_atom_type_symbol
_atom_type_description
_atom_type_scat_dispersion_real
_atom_type_scat_dispersion_imag
_atom_type_scat_source
C C 0.0033 0.0016 'International Tables Vol C Tables 4.2.6.8 and 6.1.1.4'
H H 0.0000 0.0000 'International Tables Vol C Tables 4.2.6.8 and 6.1.1.4'
N N 0.0061 0.0033 'International Tables Vol C Tables 4.2.6.8 and 6.1.1.4'
O O 0.0106 0.0060 'International Tables Vol C Tables 4.2.6.8 and 6.1.1.4'
Cl Cl 0.1484 0.1585 'International Tables Vol C Tables 4.2.6.8 and 6.1.1.4'
Cu Cu 0.3201 1.2651 'International Tables Vol C Tables 4.2.6.8 and 6.1.1.4'
Tb Tb -0.1723 4.1537 'International Tables Vol C Tables 4.2.6.8 and 6.1.1.4'
Na Na 0.0362 0.0249 'International Tables Vol C Tables 4.2.6.8 and 6.1.1.4'

loop_
_geom_angle_atom_site_label_1
_geom_angle_atom_site_label_2
_geom_angle_atom_site_label_3
_geom_angle
_geom_angle_site_symmetry_1
_geom_angle_site_symmetry_3
O23 Tb1 O21 68.1(3) . .
O23 Tb1 O27 67.1(3) . .
O21 Tb1 O27 101.5(3) . .
O23 Tb1 O33 120.2(3) . .
O21 Tb1 O33 129.0(3) . .
O27 Tb1 O33 128.8(3) . .
O23 Tb1 O28 102.7(3) . .
O21 Tb1 O28 65.9(3) . .
O27 Tb1 O28 65.8(3) . .
O33 Tb1 O28 137.1(3) . .
O23 Tb1 O41 141.4(3) . .
O21 Tb1 O41 135.8(3) . .
O27 Tb1 O41 77.2(3) . .
O33 Tb1 O41 72.1(3) . .
O28 Tb1 O41 74.0(3) . .
O23 Tb1 O42 140.5(3) . .
O21 Tb1 O42 75.1(3) . .
O27 Tb1 O42 136.3(3) . .
O33 Tb1 O42 73.6(3) . .
O28 Tb1 O42 73.6(3) . .
O41 Tb1 O42 76.6(3) . .
O23 Tb1 O1 73.1(3) . .
O21 Tb1 O1 73.1(3) . .
O27 Tb1 O1 138.5(3) . .
O33 Tb1 O1 64.1(3) . .
O28 Tb1 O1 136.8(3) . .
O41 Tb1 O1 135.5(3) . .
O42 Tb1 O1 83.3(3) . .
O23 Tb1 O3 74.1(3) . .
O21 Tb1 O3 140.9(3) . .
O27 Tb1 O3 71.6(3) . .
O33 Tb1 O3 64.2(3) . .
O28 Tb1 O3 134.3(3) . .
O41 Tb1 O3 81.5(3) . .
O42 Tb1 O3 136.7(3) . .
O1 Tb1 O3 87.0(3) . .
O23 Tb1 Cu1 34.1(2) . .
O21 Tb1 Cu1 34.3(2) . .
O27 Tb1 Cu1 86.1(2) . .
O33 Tb1 Cu1 129.9(2) . .
O28 Tb1 Cu1 86.20(19) . .
O41 Tb1 Cu1 158.0(2) . .
O42 Tb1 Cu1 107.4(2) . .
O1 Tb1 Cu1 66.3(2) . .
O3 Tb1 Cu1 106.9(2) . .
O23 Tb1 Cu5 33.4(2) . 2_666
O21 Tb1 Cu5 86.7(2) . 2_666
O27 Tb1 Cu5 34.0(2) . 2_666
O33 Tb1 Cu5 129.2(2) . 2_666
O28 Tb1 Cu5 86.39(19) . 2_666
O41 Tb1 Cu5 109.0(2) . 2_666
O42 Tb1 Cu5 157.1(2) . 2_666
O1 Tb1 Cu5 105.0(2) . 2_666
O3 Tb1 Cu5 65.8(2) . 2_666
Cu1 Tb1 Cu5 59.23(4) . 2_666
O23 Tb1 Cu3 85.7(2) . .
O21 Tb1 Cu3 32.7(2) . .
O27 Tb1 Cu3 84.1(2) . .
O33 Tb1 Cu3 142.9(2) . .
O28 Tb1 Cu3 33.3(2) . .
O41 Tb1 Cu3 105.1(2) . .
O42 Tb1 Cu3 69.9(2) . .
O1 Tb1 Cu3 104.5(2) . .
O3 Tb1 Cu3 152.9(2) . .
Cu1 Tb1 Cu3 58.44(4) . .
Cu5 Tb1 Cu3 87.32(4) 2_666 .
O32 Tb2 O43 138.2(3) . .
O32 Tb2 O25 66.3(3) . .
O43 Tb2 O25 74.8(3) . .
O32 Tb2 O24 66.8(3) . .
O43 Tb2 O24 137.5(3) . .
O25 Tb2 O24 100.3(3) . .
O32 Tb2 O44 137.9(3) . .
O43 Tb2 O44 82.4(4) . .
O25 Tb2 O44 138.3(3) . .
O24 Tb2 O44 74.1(3) . .
O32 Tb2 O34 120.7(3) . .
O43 Tb2 O34 73.3(3) . .
O25 Tb2 O34 128.6(3) . .
O24 Tb2 O34 130.2(3) . .
O44 Tb2 O34 74.4(3) . .
O32 Tb2 O22 101.4(3) . .
O43 Tb2 O22 74.5(3) . .
O25 Tb2 O22 65.5(3) . .
O24 Tb2 O22 65.6(3) . .
O44 Tb2 O22 75.1(3) . .
O34 Tb2 O22 137.9(3) . .
O32 Tb2 O7 73.6(3) . .
O43 Tb2 O7 136.9(3) . .
O25 Tb2 O7 138.0(3) . .
O24 Tb2 O7 73.9(3) . .
O44 Tb2 O7 81.3(3) . .
O34 Tb2 O7 64.0(3) . .
O22 Tb2 O7 137.2(3) . .
O32 Tb2 O5 73.6(3) . .
O43 Tb2 O5 80.4(4) . .
O25 Tb2 O5 71.7(3) . .
O24 Tb2 O5 139.2(3) . .
O44 Tb2 O5 138.2(3) . .
O34 Tb2 O5 64.2(3) . .
O22 Tb2 O5 134.5(3) . .
O7 Tb2 O5 85.9(3) . .
O32 Tb2 Cu4 33.1(2) . 2_666
O43 Tb2 Cu4 105.9(2) . 2_666
O25 Tb2 Cu4 33.7(2) . 2_666
O24 Tb2 Cu4 85.9(2) . 2_666
O44 Tb2 Cu4 156.7(2) . 2_666
O34 Tb2 Cu4 128.6(2) . 2_666
O22 Tb2 Cu4 86.1(2) . 2_666
O7 Tb2 Cu4 104.7(2) . 2_666
O5 Tb2 Cu4 65.1(2) . 2_666
O32 Tb2 Cu6 33.4(2) . 2_666
O43 Tb2 Cu6 156.1(2) . 2_666
O25 Tb2 Cu6 85.1(2) . 2_666
O24 Tb2 Cu6 33.7(2) . 2_666
O44 Tb2 Cu6 105.4(3) . 2_666
O34 Tb2 Cu6 130.4(2) . 2_666
O22 Tb2 Cu6 85.6(2) . 2_666
O7 Tb2 Cu6 66.9(2) . 2_666
O5 Tb2 Cu6 105.7(2) . 2_666
Cu4 Tb2 Cu6 58.81(4) 2_666 2_666
O32 Tb2 Cu2 84.6(2) . .
O43 Tb2 Cu2 69.5(2) . .
O25 Tb2 Cu2 32.58(19) . .
O24 Tb2 Cu2 83.9(2) . .
O44 Tb2 Cu2 106.6(2) . .
O34 Tb2 Cu2 142.2(2) . .
O22 Tb2 Cu2 33.1(2) . .
O7 Tb2 Cu2 153.5(2) . .
O5 Tb2 Cu2 102.5(2) . .
Cu4 Tb2 Cu2 58.58(4) 2_666 .
Cu6 Tb2 Cu2 86.58(4) 2_666 .
O26 Tb3 O29 67.3(3) . .
O26 Tb3 O30 67.7(3) . .
O29 Tb3 O30 100.3(3) . .
O26 Tb3 O35 119.3(3) . .
O29 Tb3 O35 129.9(3) . .
O30 Tb3 O35 129.1(3) . .
O26 Tb3 O45 140.7(3) . .
O29 Tb3 O45 135.6(3) . .
O30 Tb3 O45 75.8(3) . .
O35 Tb3 O45 73.8(3) . .
O26 Tb3 O31 103.5(3) . .
O29 Tb3 O31 65.4(3) . .
O30 Tb3 O31 66.1(3) . .
O35 Tb3 O31 137.2(3) . .
O45 Tb3 O31 73.1(3) . .
O26 Tb3 O46 140.7(3) . .
O29 Tb3 O46 76.8(3) . .
O30 Tb3 O46 136.7(3) . .
O35 Tb3 O46 72.9(3) . .
O45 Tb3 O46 77.3(3) . .
O31 Tb3 O46 74.0(3) . .
O26 Tb3 O10 73.6(3) . .
O29 Tb3 O10 72.3(3) . .
O30 Tb3 O10 140.2(3) . .
O35 Tb3 O10 64.3(3) . .
O45 Tb3 O10 136.8(3) . .
O31 Tb3 O10 134.6(3) . .
O46 Tb3 O10 81.0(3) . .
O26 Tb3 O11 74.0(3) . .
O29 Tb3 O11 140.1(3) . .
O30 Tb3 O11 72.7(3) . .
O35 Tb3 O11 63.4(3) . .
O45 Tb3 O11 82.0(3) . .
O31 Tb3 O11 135.7(3) . .
O46 Tb3 O11 135.3(3) . .
O10 Tb3 O11 88.2(3) . .
O26 Tb3 Cu3 34.0(2) . .
O29 Tb3 Cu3 85.6(2) . .
O30 Tb3 Cu3 34.0(2) . .
O35 Tb3 Cu3 129.2(2) . .
O45 Tb3 Cu3 107.7(2) . .
O31 Tb3 Cu3 86.7(2) . .
O46 Tb3 Cu3 157.9(2) . .
O10 Tb3 Cu3 106.5(2) . .
O11 Tb3 Cu3 66.5(2) . .
O26 Tb3 Cu2 33.5(2) . .
O29 Tb3 Cu2 34.03(19) . .
O30 Tb3 Cu2 85.8(2) . .
O35 Tb3 Cu2 129.5(2) . .
O45 Tb3 Cu2 156.6(2) . .
O31 Tb3 Cu2 86.5(2) . .
O46 Tb3 Cu2 108.4(2) . .
O10 Tb3 Cu2 66.2(2) . .
O11 Tb3 Cu2 106.3(2) . .
Cu3 Tb3 Cu2 58.82(4) . .
O26 Tb3 Cu6 86.2(2) . .
O29 Tb3 Cu6 83.2(2) . .
O30 Tb3 Cu6 33.0(2) . .
O35 Tb3 Cu6 142.9(2) . .
O45 Tb3 Cu6 69.8(2) . .
O31 Tb3 Cu6 33.2(2) . .
O46 Tb3 Cu6 105.3(2) . .
O10 Tb3 Cu6 152.8(2) . .
O11 Tb3 Cu6 103.9(2) . .
Cu3 Tb3 Cu6 58.81(4) . .
Cu2 Tb3 Cu6 86.90(4) . .
O24 Cu1 O22 84.4(4) . .
O24 Cu1 O23 93.3(4) . .
O22 Cu1 O23 176.3(4) . .
O24 Cu1 O21 176.2(4) . .
O22 Cu1 O21 96.8(4) . .
O23 Cu1 O21 85.2(4) . .
O24 Cu1 O2 95.2(4) . .
O22 Cu1 O2 92.5(4) . .
O23 Cu1 O2 90.6(4) . .
O21 Cu1 O2 88.3(4) . .
O24 Cu1 O114 101.0(11) . .
O22 Cu1 O114 81.0(8) . .
O23 Cu1 O114 96.6(8) . .
O21 Cu1 O114 75.7(11) . .
O2 Cu1 O114 161.9(11) . .
O24 Cu1 O111 73.1(11) . 2_666
O22 Cu1 O111 100.6(9) . 2_666
O23 Cu1 O111 75.9(9) . 2_666
O21 Cu1 O111 103.1(11) . 2_666
O2 Cu1 O111 161.3(12) . 2_666
O114 Cu1 O111 36(2) . 2_666
O24 Cu1 Tb1 135.9(3) . .
O22 Cu1 Tb1 139.7(3) . .
O23 Cu1 Tb1 42.6(2) . .
O21 Cu1 Tb1 43.0(3) . .
O2 Cu1 Tb1 84.9(2) . .
O114 Cu1 Tb1 89.2(9) . .
O111 Cu1 Tb1 93.4(8) 2_666 .
O24 Cu1 Tb2 41.9(3) . .
O22 Cu1 Tb2 42.6(2) . .
O23 Cu1 Tb2 135.2(3) . .
O21 Cu1 Tb2 139.5(3) . .
O2 Cu1 Tb2 92.9(2) . .
O114 Cu1 Tb2 93.7(9) . .
O111 Cu1 Tb2 88.0(8) 2_666 .
Tb1 Cu1 Tb2 176.74(5) . .
O25 Cu2 O26 176.4(4) . .
O25 Cu2 O22 84.5(4) . .
O26 Cu2 O22 95.8(3) . .
O25 Cu2 O29 94.9(4) . .
O26 Cu2 O29 84.6(3) . .
O22 Cu2 O29 177.3(4) . .
O25 Cu2 O9 93.4(4) . .
O26 Cu2 O9 90.1(4) . .
O22 Cu2 O9 93.7(4) . .
O29 Cu2 O9 88.9(4) . .
O25 Cu2 O113 72.7(11) . 2_666
O26 Cu2 O113 103.8(11) . 2_666
O22 Cu2 O113 104.0(14) . 2_666
O29 Cu2 O113 73.4(14) . 2_666
O9 Cu2 O113 156.1(13) . 2_666
O25 Cu2 Tb3 137.5(2) . .
O26 Cu2 Tb3 42.3(2) . .
O22 Cu2 Tb3 138.0(3) . .
O29 Cu2 Tb3 42.7(3) . .
O9 Cu2 Tb3 84.9(2) . .
O113 Cu2 Tb3 92.4(11) 2_666 .
O25 Cu2 Tb2 41.9(2) . .
O26 Cu2 Tb2 138.6(2) . .
O22 Cu2 Tb2 42.7(2) . .
O29 Cu2 Tb2 136.9(3) . .
O9 Cu2 Tb2 91.8(2) . .
O113 Cu2 Tb2 90.4(11) 2_666 .
Tb3 Cu2 Tb2 176.67(6) . .
O21 Cu3 O28 84.5(4) . .
O21 Cu3 O30 176.6(4) . .
O28 Cu3 O30 95.9(4) . .
O21 Cu3 O26 94.1(4) . .
O28 Cu3 O26 177.6(4) . .
O30 Cu3 O26 85.3(4) . .
O21 Cu3 O12 93.5(4) . .
O28 Cu3 O12 92.4(4) . .
O30 Cu3 O12 89.9(4) . .
O26 Cu3 O12 89.7(4) . .
O21 Cu3 O112 101.3(13) . 2_666
O28 Cu3 O112 77.9(9) . 2_666
O30 Cu3 O112 75.6(13) . 2_666
O26 Cu3 O112 100.5(9) . 2_666
O12 Cu3 O112 161.3(10) . 2_666
O21 Cu3 O114 76.0(14) . .
O28 Cu3 O114 98.3(8) . .
O30 Cu3 O114 100.6(14) . .
O26 Cu3 O114 79.4(8) . .
O12 Cu3 O114 164.1(10) . .
O112 Cu3 O114 34.4(18) 2_666 .
O21 Cu3 Tb3 136.6(3) . .
O28 Cu3 Tb3 138.9(2) . .
O30 Cu3 Tb3 43.1(3) . .
O26 Cu3 Tb3 42.6(2) . .
O12 Cu3 Tb3 85.2(2) . .
O112 Cu3 Tb3 91.7(12) 2_666 .
O114 Cu3 Tb3 94.2(11) . .
O21 Cu3 Tb1 41.6(3) . .
O28 Cu3 Tb1 43.0(2) . .
O30 Cu3 Tb1 138.9(3) . .
O26 Cu3 Tb1 135.7(2) . .
O12 Cu3 Tb1 92.0(2) . .
O112 Cu3 Tb1 91.6(12) 2_666 .
O114 Cu3 Tb1 87.9(12) . .
Tb3 Cu3 Tb1 176.64(5) . .
O32 Cu4 O27 175.7(4) 2_666 .
O32 Cu4 O25 84.5(4) 2_666 2_666
O27 Cu4 O25 95.0(4) . 2_666
O32 Cu4 O28 96.0(4) 2_666 .
O27 Cu4 O28 84.2(3) . .
O25 Cu4 O28 177.2(4) 2_666 .
O32 Cu4 O6 90.8(4) 2_666 2_666
O27 Cu4 O6 93.5(4) . 2_666
O25 Cu4 O6 91.2(4) 2_666 2_666
O28 Cu4 O6 91.5(3) . 2_666
O32 Cu4 O113 101.5(14) 2_666 .
O27 Cu4 O113 74.3(14) . .
O25 Cu4 O113 71.7(10) 2_666 .
O28 Cu4 O113 105.5(10) . .
O6 Cu4 O113 157.6(9) 2_666 .
O32 Cu4 O112 75.7(13) 2_666 2_666
O27 Cu4 O112 100.2(13) . 2_666
O25 Cu4 O112 101.4(12) 2_666 2_666
O28 Cu4 O112 76.1(12) . 2_666
O6 Cu4 O112 160.4(11) 2_666 2_666
O113 Cu4 O112 41.8(19) . 2_666
O32 Cu4 Tb2 41.8(3) 2_666 2_666
O27 Cu4 Tb2 138.2(3) . 2_666
O25 Cu4 Tb2 43.3(2) 2_666 2_666
O28 Cu4 Tb2 137.5(2) . 2_666
O6 Cu4 Tb2 85.7(2) 2_666 2_666
O113 Cu4 Tb2 91.1(13) . 2_666
O112 Cu4 Tb2 93.2(13) 2_666 2_666
O32 Cu4 Tb1 138.9(3) 2_666 .
O27 Cu4 Tb1 41.5(2) . .
O25 Cu4 Tb1 136.5(3) 2_666 .
O28 Cu4 Tb1 42.9(2) . .
O6 Cu4 Tb1 90.8(2) 2_666 .
O113 Cu4 Tb1 92.0(13) . .
O112 Cu4 Tb1 90.3(13) 2_666 .
Tb2 Cu4 Tb1 176.47(5) 2_666 .
O29 Cu5 O23 175.8(4) . 2_666
O29 Cu5 O31 83.8(4) . .
O23 Cu5 O31 95.5(4) 2_666 .
O29 Cu5 O27 96.0(4) . 2_666
O23 Cu5 O27 84.5(4) 2_666 2_666
O31 Cu5 O27 177.4(4) . 2_666
O29 Cu5 O4 93.5(4) . 2_666
O23 Cu5 O4 90.7(4) 2_666 2_666
O31 Cu5 O4 93.5(4) . 2_666
O27 Cu5 O4 89.1(3) 2_666 2_666
O29 Cu5 O113 72.2(10) . 2_666
O23 Cu5 O113 104.0(10) 2_666 2_666
O31 Cu5 O113 104.4(11) . 2_666
O27 Cu5 O113 73.1(11) 2_666 2_666
O4 Cu5 O113 155.4(8) 2_666 2_666
O29 Cu5 Tb1 138.6(3) . 2_666
O23 Cu5 Tb1 42.2(3) 2_666 2_666
O31 Cu5 Tb1 137.5(3) . 2_666
O27 Cu5 Tb1 42.8(2) 2_666 2_666
O4 Cu5 Tb1 85.2(2) 2_666 2_666
O113 Cu5 Tb1 92.5(12) 2_666 2_666
O29 Cu5 Tb3 41.0(3) . .
O23 Cu5 Tb3 138.5(3) 2_666 .
O31 Cu5 Tb3 43.0(2) . .
O27 Cu5 Tb3 136.9(3) 2_666 .
O4 Cu5 Tb3 92.2(2) 2_666 .
O113 Cu5 Tb3 89.7(12) 2_666 .
Tb1 Cu5 Tb3 177.31(5) 2_666 .
O32 Cu6 O31 177.2(4) 2_666 .
O32 Cu6 O24 84.6(4) 2_666 2_666
O31 Cu6 O24 96.8(4) . 2_666
O32 Cu6 O30 93.8(4) 2_666 .
O31 Cu6 O30 84.7(4) . .
O24 Cu6 O30 176.5(4) 2_666 .
O32 Cu6 O111 98.7(11) 2_666 .
O31 Cu6 O111 79.4(11) . .
O24 Cu6 O111 76.2(12) 2_666 .
O30 Cu6 O111 101.1(12) . .
O32 Cu6 O8 89.2(4) 2_666 2_666
O31 Cu6 O8 93.2(4) . 2_666
O24 Cu6 O8 88.8(4) 2_666 2_666
O30 Cu6 O8 94.3(4) . 2_666
O111 Cu6 O8 162.2(14) . 2_666
O32 Cu6 O112 75.3(8) 2_666 2_666
O31 Cu6 O112 102.0(8) . 2_666
O24 Cu6 O112 102.7(11) 2_666 2_666
O30 Cu6 O112 73.9(11) . 2_666
O111 Cu6 O112 38(3) . 2_666
O8 Cu6 O112 159.5(12) 2_666 2_666
O32 Cu6 Tb2 41.8(2) 2_666 2_666
O31 Cu6 Tb2 139.9(3) . 2_666
O24 Cu6 Tb2 43.3(2) 2_666 2_666
O30 Cu6 Tb2 135.4(3) . 2_666
O111 Cu6 Tb2 91.4(8) . 2_666
O8 Cu6 Tb2 83.8(3) 2_666 2_666
O112 Cu6 Tb2 92.9(8) 2_666 2_666
O32 Cu6 Tb3 135.4(3) 2_666 .
O31 Cu6 Tb3 43.2(2) . .
O24 Cu6 Tb3 140.0(3) 2_666 .
O30 Cu6 Tb3 41.6(3) . .
O111 Cu6 Tb3 92.6(8) . .
O8 Cu6 Tb3 92.9(3) 2_666 .
O112 Cu6 Tb3 89.1(8) 2_666 .
Tb2 Cu6 Tb3 175.52(5) 2_666 .
O13 Cu7 N1 96.0(5) . .
O13 Cu7 O33 95.1(4) . .
N1 Cu7 O33 168.5(5) . .
O13 Cu7 O1 174.6(5) . .
N1 Cu7 O1 85.6(4) . .
O33 Cu7 O1 83.1(4) . .
O13 Cu7 Cu8 79.4(4) . .
N1 Cu7 Cu8 141.3(5) . .
O33 Cu7 Cu8 39.1(3) . .
O1 Cu7 Cu8 96.2(3) . .
N2 Cu8 O14 97.0(5) . .
N2 Cu8 O33 168.6(5) . .
O14 Cu8 O33 94.3(4) . .
N2 Cu8 O3 85.0(5) . .
O14 Cu8 O3 170.4(5) . .
O33 Cu8 O3 83.6(4) . .
N2 Cu8 Cu7 142.6(5) . .
O14 Cu8 Cu7 77.1(3) . .
O33 Cu8 Cu7 39.2(3) . .
O3 Cu8 Cu7 95.6(3) . .
O50 Cu9 N3 99.0(6) . .
O50 Cu9 O34 92.6(5) . .
N3 Cu9 O34 168.0(5) . .
O50 Cu9 O5 174.6(5) . .
N3 Cu9 O5 84.8(5) . .
O34 Cu9 O5 83.4(4) . .
O34 Cu10 N4 168.6(5) . .
O34 Cu10 O7 83.8(4) . .
N4 Cu10 O7 85.0(5) . .
O34 Cu10 O51 94.7(6) . .
N4 Cu10 O51 96.2(7) . .
O7 Cu10 O51 174.0(6) . .
O34 Cu10 O47 91.3(5) . .
N4 Cu10 O47 92.2(6) . .
O7 Cu10 O47 95.7(5) . .
O51 Cu10 O47 90.2(6) . .
O15 Cu11 O35 94.0(5) . .
O15 Cu11 O10 172.0(5) . .
O35 Cu11 O10 84.2(4) . .
O15 Cu11 N5 95.9(5) . .
O35 Cu11 N5 169.6(5) . .
O10 Cu11 N5 85.5(5) . .
O15 Cu11 O57 93.3(5) . .
O35 Cu11 O57 89.3(4) . .
O10 Cu11 O57 94.4(4) . .
N5 Cu11 O57 93.5(6) . .
O15 Cu11 Tb3 135.0(4) . .
O35 Cu11 Tb3 41.1(3) . .
O10 Cu11 Tb3 43.3(3) . .
N5 Cu11 Tb3 128.8(4) . .
O57 Cu11 Tb3 89.5(3) . .
O35 Cu12 O11 82.3(4) . .
O35 Cu12 N6 166.4(5) . .
O11 Cu12 N6 84.8(5) . .
O35 Cu12 O16 94.1(5) . .
O11 Cu12 O16 169.8(5) . .
N6 Cu12 O16 97.9(5) . .
O35 Cu12 O18 89.6(4) . .
O11 Cu12 O18 90.3(4) . .
N6 Cu12 O18 94.6(6) . .
O16 Cu12 O18 99.3(5) . .
O49 Cu13 O17 89.9(7) . .
O49 Cu13 O48 92.8(11) . .
O17 Cu13 O48 176.8(9) . .
O49 Cu13 N9 173.7(8) . .
O17 Cu13 N9 85.7(6) . .
O48 Cu13 N9 91.4(10) . .
O182 Na1 O154 95.6(16) . .
O182 Na1 O71 92.8(9) . .
O154 Na1 O71 101.5(14) . .
O182 Na1 O211 88.2(9) . .
O154 Na1 O211 93.5(13) . .
O71 Na1 O211 164.7(5) . .
O182 Na1 O45 76.9(9) . .
O154 Na1 O45 172.2(14) . .
O71 Na1 O45 81.4(4) . .
O211 Na1 O45 84.0(4) . .
O182 Na1 O152 139.9(13) . .
O154 Na1 O152 48.8(16) . .
O71 Na1 O152 79.8(10) . .
O211 Na1 O152 108.9(10) . .
O45 Na1 O152 139.0(11) . .
O182 Na1 O46 149.0(9) . .
O154 Na1 O46 114.6(14) . .
O71 Na1 O46 87.6(4) . .
O211 Na1 O46 83.8(4) . .
O45 Na1 O46 72.5(3) . .
O152 Na1 O46 70.6(10) . .
O182 Na1 Cl5 120.7(9) . .
O154 Na1 Cl5 25.4(13) . .
O71 Na1 Cl5 95.0(4) . .
O211 Na1 Cl5 97.5(4) . .
O45 Na1 Cl5 162.3(4) . .
O152 Na1 Cl5 24.4(10) . .
O46 Na1 Cl5 90.0(3) . .
O182 Na1 Cl8 19.0(9) . .
O154 Na1 Cl8 77.0(14) . .
O71 Na1 Cl8 92.9(4) . .
O211 Na1 Cl8 93.0(4) . .
O45 Na1 Cl8 95.7(3) . .
O152 Na1 Cl8 121.2(10) . .
O46 Na1 Cl8 168.1(4) . .
Cl5 Na1 Cl8 101.8(2) . .
O182 Na1 Tb3 112.6(9) . .
O154 Na1 Tb3 151.3(14) . .
O71 Na1 Tb3 82.3(3) . .
O211 Na1 Tb3 83.2(3) . .
O45 Na1 Tb3 35.8(2) . .
O152 Na1 Tb3 105.4(10) . .
O46 Na1 Tb3 36.7(2) . .
Cl5 Na1 Tb3 126.6(3) . .
Cl8 Na1 Tb3 131.6(2) . .
O72 Na2 O174 94.8(9) . .
O72 Na2 O163 94.4(9) . .
O174 Na2 O163 162.7(6) . .
O72 Na2 O171 122.9(10) . 2_667
O174 Na2 O171 90.5(7) . 2_667
O163 Na2 O171 96.8(7) . 2_667
O72 Na2 O42 92.8(10) . .
O174 Na2 O42 78.0(5) . .
O163 Na2 O42 86.9(5) . .
O171 Na2 O42 143.5(6) 2_667 .
O72 Na2 O41 163.1(10) . .
O174 Na2 O41 82.9(5) . .
O163 Na2 O41 84.1(5) . .
O171 Na2 O41 73.9(5) 2_667 .
O42 Na2 O41 70.3(4) . .
O72 Na2 O173 75.1(10) . 2_667
O174 Na2 O173 113.9(6) . 2_667
O163 Na2 O173 82.7(6) . 2_667
O171 Na2 O173 51.4(6) 2_667 2_667
O42 Na2 O173 163.3(6) . 2_667
O41 Na2 O173 121.2(7) . 2_667
O72 Na2 Cl7 100.1(9) . 2_667
O174 Na2 Cl7 101.7(5) . 2_667
O163 Na2 Cl7 91.1(5) . 2_667
O171 Na2 Cl7 24.4(4) 2_667 2_667
O42 Na2 Cl7 167.1(5) . 2_667
O41 Na2 Cl7 96.8(4) . 2_667
O173 Na2 Cl7 27.1(4) 2_667 2_667
O72 Na2 Tb1 127.6(9) . .
O174 Na2 Tb1 79.5(4) . .
O163 Na2 Tb1 83.2(4) . .
O171 Na2 Tb1 109.3(5) 2_667 .
O42 Na2 Tb1 34.9(2) . .
O41 Na2 Tb1 35.5(2) . .
O173 Na2 Tb1 154.2(6) 2_667 .
Cl7 Na2 Tb1 132.3(3) 2_667 .
O114 Cl1 O114 180(4) 2_666 .
O114 Cl1 O112 115(3) 2_666 2_666
O114 Cl1 O112 65(3) . 2_666
O114 Cl1 O112 65(3) 2_666 .
O114 Cl1 O112 115(3) . .
O112 Cl1 O112 180.00(6) 2_666 .
O114 Cl1 O111 68(3) 2_666 .
O114 Cl1 O111 112(3) . .
O112 Cl1 O111 68(4) 2_666 .
O112 Cl1 O111 112(4) . .
O114 Cl1 O111 112(3) 2_666 2_666
O114 Cl1 O111 68(3) . 2_666
O112 Cl1 O111 112(4) 2_666 2_666
O112 Cl1 O111 68(4) . 2_666
O111 Cl1 O111 180(4) . 2_666
O114 Cl1 O113 75(4) 2_666 .
O114 Cl1 O113 105(3) . .
O112 Cl1 O113 73(3) 2_666 .
O112 Cl1 O113 107(3) . .
O111 Cl1 O113 105(2) . .
O111 Cl1 O113 75(2) 2_666 .
O114 Cl1 O113 105(4) 2_666 2_666
O114 Cl1 O113 75(3) . 2_666
O112 Cl1 O113 107(3) 2_666 2_666
O112 Cl1 O113 73(3) . 2_666
O111 Cl1 O113 75(2) . 2_666
O111 Cl1 O113 105(2) 2_666 2_666
O113 Cl1 O113 180(3) . 2_666
O123 Cl2 O121 127(3) . .
O123 Cl2 O122 111.4(17) . .
O121 Cl2 O122 115.3(18) . .
O123 Cl2 O124 90(3) . .
O121 Cl2 O124 97(2) . .
O122 Cl2 O124 109(3) . .
O133 Cl3 O134 117(4) . .
O133 Cl3 O132 109(3) . .
O134 Cl3 O132 99(3) . .
O133 Cl3 O131 111(2) . .
O134 Cl3 O131 107(3) . .
O132 Cl3 O131 113.9(15) . .
O141 Cl4 O143 110(2) . .
O141 Cl4 O144 110(2) . .
O143 Cl4 O144 109(2) . .
O141 Cl4 O142 110(2) . .
O143 Cl4 O142 109.7(18) . .
O144 Cl4 O142 108(2) . .
O151 Cl5 O152 128(3) . .
O151 Cl5 O153 117(3) . .
O152 Cl5 O153 111(3) . .
O151 Cl5 O154 109(3) . .
O152 Cl5 O154 93(3) . .
O153 Cl5 O154 82(3) . .
O151 Cl5 Na1 144(2) . .
O152 Cl5 Na1 51.6(18) . .
O153 Cl5 Na1 86(2) . .
O154 Cl5 Na1 44(2) . .
O162 Cl6 O164 113.2(11) . .
O162 Cl6 O161 109.9(11) . .
O164 Cl6 O161 106.1(10) . .
O162 Cl6 O163 111.2(9) . .
O164 Cl6 O163 108.0(9) . .
O161 Cl6 O163 108.1(10) . .
O172 Cl7 O171 111.1(13) . .
O172 Cl7 O174 110.8(14) . .
O171 Cl7 O174 110.2(10) . .
O172 Cl7 O173 111.3(18) . .
O171 Cl7 O173 107.8(14) . .
O174 Cl7 O173 105.6(12) . .
O172 Cl7 Na2 130.1(11) . 2_667
O171 Cl7 Na2 44.8(9) . 2_667
O174 Cl7 Na2 118.5(8) . 2_667
O173 Cl7 Na2 63.1(12) . 2_667
O184 Cl8 O183 88(2) . .
O184 Cl8 O181 119(2) . .
O183 Cl8 O181 101(2) . .
O184 Cl8 O182 105(2) . .
O183 Cl8 O182 142(2) . .
O181 Cl8 O182 103(2) . .
O184 Cl8 Na1 106.7(17) . .
O183 Cl8 Na1 111.1(15) . .
O181 Cl8 Na1 123.7(17) . .
O182 Cl8 Na1 31.1(13) . .
O191 Cl9 O194 111.5(15) . .
O191 Cl9 O193 108.1(15) . .
O194 Cl9 O193 110.2(12) . .
O191 Cl9 O192 109.4(15) . .
O194 Cl9 O192 109.0(11) . .
O193 Cl9 O192 108.6(10) . .
O203 Cl10 O204 110.6(10) . .
O203 Cl10 O201 112.4(10) . .
O204 Cl10 O201 108.0(10) . .
O203 Cl10 O202 109.8(10) . .
O204 Cl10 O202 108.4(10) . .
O201 Cl10 O202 107.6(10) . .
O213 Cl11 O212 110.9(10) . .
O213 Cl11 O211 110.1(9) . .
O212 Cl11 O211 109.6(9) . .
O213 Cl11 O214 110.2(10) . .
O212 Cl11 O214 107.0(10) . .
O211 Cl11 O214 108.9(9) . .
O221 Cl12 O222 110.5(14) . .
O221 Cl12 O223 109.1(14) . .
O222 Cl12 O223 110.2(15) . .
O221 Cl12 O224 108.6(14) . .
O222 Cl12 O224 108.2(14) . .
O223 Cl12 O224 110.1(15) . .
C2 N1 Cu7 110.6(9) . .
C2 N1 H1A 109.5 . .
Cu7 N1 H1A 109.5 . .
C2 N1 H1B 109.5 . .
Cu7 N1 H1B 109.5 . .
H1A N1 H1B 108.1 . .
C4 N2 Cu8 111.5(10) . .
C4 N2 H2C 109.3 . .
Cu8 N2 H2C 109.3 . .
C4 N2 H2D 109.3 . .
Cu8 N2 H2D 109.3 . .
H2C N2 H2D 108.0 . .
C6 N3 Cu9 111.1(11) . .
C6 N3 H3A 109.4 . .
Cu9 N3 H3A 109.4 . .
C6 N3 H3B 109.4 . .
Cu9 N3 H3B 109.4 . .
H3A N3 H3B 108.0 . .
C8 N4 Cu10 110.6(10) . .
C8 N4 H4C 109.5 . .
Cu10 N4 H4C 109.5 . .
C8 N4 H4D 109.5 . .
Cu10 N4 H4D 109.5 . .
H4C N4 H4D 108.1 . .
C10 N5 Cu11 108.9(10) . .
C10 N5 H5A 109.9 . .
Cu11 N5 H5A 109.9 . .
C10 N5 H5B 109.9 . .
Cu11 N5 H5B 109.9 . .
H5A N5 H5B 108.3 . .
C12 N6 Cu12 111.1(10) . .
C12 N6 H6C 109.4 . .
Cu12 N6 H6C 109.4 . .
C12 N6 H6D 109.4 . .
Cu12 N6 H6D 109.4 . .
H6C N6 H6D 108.0 . .
C14 N7 H7A 109.5 . .
C14 N7 H7B 109.5 . .
H7A N7 H7B 109.5 . .
C14 N7 H7C 109.5 . .
H7A N7 H7C 109.5 . .
H7B N7 H7C 109.5 . .
C16 N8 H8C 109.5 . .
C16 N8 H8D 109.5 . .
H8C N8 H8D 109.5 . .
C16 N8 H8E 109.5 . .
H8C N8 H8E 109.5 . .
H8D N8 H8E 109.5 . .
C18 N9 Cu13 108.5(14) . .
C18 N9 H9A 110.0 . .
Cu13 N9 H9A 110.0 . .
C18 N9 H9B 110.0 . .
Cu13 N9 H9B 110.0 . .
H9A N9 H9B 108.4 . .
O2 C1 O1 124.4(12) . .
O2 C1 C2 120.0(14) . .
O1 C1 C2 115.6(12) . .
N1 C2 C1 113.5(13) . .
N1 C2 H2A 108.9 . .
C1 C2 H2A 108.9 . .
N1 C2 H2B 108.9 . .
C1 C2 H2B 108.9 . .
H2A C2 H2B 107.7 . .
O4 C3 O3 123.3(13) . .
O4 C3 C4 120.2(14) . .
O3 C3 C4 116.5(13) . .
N2 C4 C3 112.0(14) . .
N2 C4 H4A 109.2 . .
C3 C4 H4A 109.2 . .
N2 C4 H4B 109.2 . .
C3 C4 H4B 109.2 . .
H4A C4 H4B 107.9 . .
O6 C5 O5 122.2(13) . .
O6 C5 C6 119.7(14) . .
O5 C5 C6 118.1(13) . .
N3 C6 C5 112.2(15) . .
N3 C6 H6A 109.2 . .
C5 C6 H6A 109.2 . .
N3 C6 H6B 109.2 . .
C5 C6 H6B 109.2 . .
H6A C6 H6B 107.9 . .
O8 C7 O7 124.8(13) . .
O8 C7 C8 118.9(15) . .
O7 C7 C8 116.3(14) . .
N4 C8 C7 112.8(14) . .
N4 C8 H8A 109.0 . .
C7 C8 H8A 109.0 . .
N4 C8 H8B 109.0 . .
C7 C8 H8B 109.0 . .
H8A C8 H8B 107.8 . .
O9 C9 O10 123.7(14) . .
O9 C9 C10 120.6(15) . .
O10 C9 C10 115.6(14) . .
C9 C10 N5 114.6(15) . .
C9 C10 H10A 108.6 . .
N5 C10 H10A 108.6 . .
C9 C10 H10B 108.6 . .
N5 C10 H10B 108.6 . .
H10A C10 H10B 107.6 . .
O12 C11 O11 125.1(13) . .
O12 C11 C12 117.6(13) . .
O11 C11 C12 117.3(13) . .
N6 C12 C11 111.8(13) . .
N6 C12 H12A 109.2 . .
C11 C12 H12A 109.2 . .
N6 C12 H12B 109.2 . .
C11 C12 H12B 109.2 . .
H12A C12 H12B 107.9 . .
O14 C13 O13 128.6(14) . .
O14 C13 C14 117.0(16) . .
O13 C13 C14 114.4(16) . .
N7 C14 C13 109.2(15) . .
N7 C14 H14A 109.8 . .
C13 C14 H14A 109.8 . .
N7 C14 H14B 109.8 . .
C13 C14 H14B 109.8 . .
H14A C14 H14B 108.3 . .
O16 C15 O15 129.8(15) . .
O16 C15 C16 116.2(16) . .
O15 C15 C16 113.9(16) . .
N8 C16 C15 108.8(16) . .
N8 C16 H16A 109.9 . .
C15 C16 H16A 109.9 . .
N8 C16 H16B 109.9 . .
C15 C16 H16B 109.9 . .
H16A C16 H16B 108.3 . .
O17 C17 O18 124.4(16) . .
O17 C17 C18 118.4(16) . .
O18 C17 C18 117.2(15) . .
N9 C18 C17 109.9(16) . .
N9 C18 H18A 109.7 . .
C17 C18 H18A 109.7 . .
N9 C18 H18B 109.7 . .
C17 C18 H18B 109.7 . .
H18A C18 H18B 108.2 . .
C1 O1 Cu7 114.7(7) . .
C1 O1 Tb1 140.8(8) . .
Cu7 O1 Tb1 104.6(4) . .
C1 O2 Cu1 123.7(9) . .
C3 O3 Cu8 114.3(8) . .
C3 O3 Tb1 141.8(8) . .
Cu8 O3 Tb1 103.8(4) . .
C3 O4 Cu5 123.7(9) . 2_666
C5 O5 Cu9 112.7(8) . .
C5 O5 Tb2 143.0(9) . .
Cu9 O5 Tb2 104.3(4) . .
C5 O6 Cu4 123.5(9) . 2_666
C7 O7 Cu10 115.2(9) . .
C7 O7 Tb2 140.3(9) . .
Cu10 O7 Tb2 104.4(4) . .
C7 O8 Cu6 124.0(9) . 2_666
C9 O9 Cu2 124.5(10) . .
C9 O10 Cu11 114.7(9) . .
C9 O10 Tb3 140.7(9) . .
Cu11 O10 Tb3 104.2(4) . .
C11 O11 Cu12 114.7(8) . .
C11 O11 Tb3 140.4(9) . .
Cu12 O11 Tb3 104.8(4) . .
C11 O12 Cu3 122.5(9) . .
C13 O13 Cu7 126.1(10) . .
C13 O14 Cu8 128.8(10) . .
C15 O15 Cu11 130.2(11) . .
C15 O16 Cu12 125.6(11) . .
C17 O17 Cu13 113.9(12) . .
C17 O18 Cu12 125.3(10) . .
Cu3 O21 Cu1 118.1(4) . .
Cu3 O21 Tb1 105.7(4) . .
Cu1 O21 Tb1 102.7(4) . .
Cu3 O21 H21A 109.9 . .
Cu1 O21 H21A 109.9 . .
Tb1 O21 H21A 109.9 . .
Cu2 O22 Cu1 115.8(4) . .
Cu2 O22 Tb2 104.2(4) . .
Cu1 O22 Tb2 104.4(4) . .
Cu2 O22 H22A 110.7 . .
Cu1 O22 H22A 110.7 . .
Tb2 O22 H22A 110.7 . .
Cu5 O23 Cu1 119.6(4) 2_666 .
Cu5 O23 Tb1 104.4(4) 2_666 .
Cu1 O23 Tb1 103.3(4) . .
Cu5 O23 H23A 109.6 2_666 .
Cu1 O23 H23A 109.6 . .
Tb1 O23 H23A 109.6 . .
Cu1 O24 Cu6 118.4(4) . 2_666
Cu1 O24 Tb2 105.4(4) . .
Cu6 O24 Tb2 103.0(4) 2_666 .
Cu1 O24 H24A 109.8 . .
Cu6 O24 H24A 109.8 2_666 .
Tb2 O24 H24A 109.8 . .
Cu2 O25 Cu4 120.5(5) . 2_666
Cu2 O25 Tb2 105.5(3) . .
Cu4 O25 Tb2 103.0(4) 2_666 .
Cu2 O25 H25A 109.1 . .
Cu4 O25 H25A 109.1 2_666 .
Tb2 O25 H25A 109.1 . .
Cu2 O26 Cu3 118.1(4) . .
Cu2 O26 Tb3 104.2(3) . .
Cu3 O26 Tb3 103.4(4) . .
Cu2 O26 H26A 110.2 . .
Cu3 O26 H26A 110.2 . .
Tb3 O26 H26A 110.2 . .
Cu4 O27 Cu5 119.5(4) . 2_666
Cu4 O27 Tb1 106.0(4) . .
Cu5 O27 Tb1 103.3(3) 2_666 .
Cu4 O27 H27A 109.2 . .
Cu5 O27 H27A 109.2 2_666 .
Tb1 O27 H27A 109.2 . .
Cu3 O28 Cu4 116.4(4) . .
Cu3 O28 Tb1 103.7(3) . .
Cu4 O28 Tb1 103.7(4) . .
Cu3 O28 H28A 110.8 . .
Cu4 O28 H28A 110.8 . .
Tb1 O28 H28A 110.8 . .
Cu5 O29 Cu2 119.8(4) . .
Cu5 O29 Tb3 106.7(4) . .
Cu2 O29 Tb3 103.3(3) . .
Cu5 O29 H29A 108.8 . .
Cu2 O29 H29A 108.8 . .
Tb3 O29 H29A 108.8 . .
Cu3 O30 Cu6 119.4(5) . .
Cu3 O30 Tb3 102.9(4) . .
Cu6 O30 Tb3 105.4(4) . .
Cu3 O30 H30A 109.5 . .
Cu6 O30 H30A 109.5 . .
Tb3 O30 H30A 109.5 . .
Cu6 O31 Cu5 115.3(4) . .
Cu6 O31 Tb3 103.7(3) . .
Cu5 O31 Tb3 103.9(4) . .
Cu6 O31 H31A 111.2 . .
Cu5 O31 H31A 111.2 . .
Tb3 O31 H31A 111.2 . .
Cu4 O32 Cu6 120.0(4) 2_666 2_666
Cu4 O32 Tb2 105.2(4) 2_666 .
Cu6 O32 Tb2 104.9(3) 2_666 .
Cu4 O32 H32A 108.8 2_666 .
Cu6 O32 H32A 108.8 2_666 .
Tb2 O32 H32A 108.8 . .
Cu8 O33 Cu7 101.7(4) . .
Cu8 O33 Tb1 107.9(4) . .
Cu7 O33 Tb1 107.9(4) . .
Cu8 O33 H33A 112.9 . .
Cu7 O33 H33A 112.9 . .
Tb1 O33 H33A 112.9 . .
Cu10 O34 Cu9 106.2(5) . .
Cu10 O34 Tb2 107.0(4) . .
Cu9 O34 Tb2 106.6(4) . .
Cu10 O34 H34A 112.2 . .
Cu9 O34 H34A 112.2 . .
Tb2 O34 H34A 112.2 . .
Cu11 O35 Cu12 104.3(4) . .
Cu11 O35 Tb3 107.0(4) . .
Cu12 O35 Tb3 108.7(4) . .
Cu11 O35 H35A 112.1 . .
Cu12 O35 H35A 112.1 . .
Tb3 O35 H35A 112.1 . .
Tb1 O41 Na2 104.6(4) . .
Tb1 O42 Na2 108.4(4) . .
Tb3 O45 Na1 106.6(4) . .
Tb3 O46 Na1 103.6(4) . .
Cl1 O111 O114 52(3) . 2_666
Cl1 O111 O112 55(3) . 2_666
O114 O111 O112 94(6) 2_666 2_666
Cl1 O111 O113 55(3) . 2_666
O114 O111 O113 85(4) 2_666 2_666
O112 O111 O113 88(5) 2_666 2_666
Cl1 O111 Cu6 131(3) . .
O114 O111 Cu6 142(3) 2_666 .
O112 O111 Cu6 76(3) 2_666 .
O113 O111 Cu6 131(4) 2_666 .
Cl1 O111 Cu1 124(2) . 2_666
O114 O111 Cu1 71(4) 2_666 2_666
O112 O111 Cu1 138(3) 2_666 2_666
O113 O111 Cu1 127(4) 2_666 2_666
Cu6 O111 Cu1 91.4(15) . 2_666
Cl1 O112 O114 55(3) . 2_666
Cl1 O112 O111 57(3) . 2_666
O114 O112 O111 97(5) 2_666 2_666
Cl1 O112 O113 57(3) . 2_666
O114 O112 O113 90(5) 2_666 2_666
O111 O112 O113 90(5) 2_666 2_666
Cl1 O112 Cu3 130(2) . 2_666
O114 O112 Cu3 75(4) 2_666 2_666
O111 O112 Cu3 135(4) 2_666 2_666
O113 O112 Cu3 133(5) 2_666 2_666
Cl1 O112 Cu4 123(2) . 2_666
O114 O112 Cu4 129(5) 2_666 2_666
O111 O112 Cu4 126(3) 2_666 2_666
O113 O112 Cu4 66(2) 2_666 2_666
Cu3 O112 Cu4 88.9(17) 2_666 2_666
Cl1 O112 Cu6 124(3) . 2_666
O114 O112 Cu6 139(4) 2_666 2_666
O111 O112 Cu6 66(4) 2_666 2_666
O113 O112 Cu6 126(4) 2_666 2_666
Cu3 O112 Cu6 90.4(15) 2_666 2_666
Cu4 O112 Cu6 88.6(12) 2_666 2_666
Cl1 O113 O114 46.7(16) . 2_666
Cl1 O113 O112 49.6(17) . 2_666
O114 O113 O112 82(4) 2_666 2_666
Cl1 O113 O111 49.6(17) . 2_666
O114 O113 O111 79(3) 2_666 2_666
O112 O113 O111 82(3) 2_666 2_666
Cl1 O113 Cu2 125(3) . 2_666
O114 O113 Cu2 78(3) 2_666 2_666
O112 O113 Cu2 136(5) 2_666 2_666
O111 O113 Cu2 131(4) 2_666 2_666
Cl1 O113 Cu4 122(2) . .
O114 O113 Cu4 134(4) 2_666 .
O112 O113 Cu4 72(3) 2_666 .
O111 O113 Cu4 131(4) 2_666 .
Cu2 O113 Cu4 94.9(11) 2_666 .
Cl1 O113 Cu5 121(2) . 2_666
O114 O113 Cu5 133(4) 2_666 2_666
O112 O113 Cu5 128(5) 2_666 2_666
O111 O113 Cu5 71(3) 2_666 2_666
Cu2 O113 Cu5 94.2(15) 2_666 2_666
Cu4 O113 Cu5 92.9(18) . 2_666
Cl1 O114 O112 60(3) . 2_666
Cl1 O114 O111 59(3) . 2_666
O112 O114 O111 103(4) 2_666 2_666
Cl1 O114 O113 59(3) . 2_666
O112 O114 O113 95(6) 2_666 2_666
O111 O114 O113 91(5) 2_666 2_666
Cl1 O114 Cu1 132(3) . .
O112 O114 Cu1 139(5) 2_666 .
O111 O114 Cu1 72(4) 2_666 .
O113 O114 Cu1 125(3) 2_666 .
Cl1 O114 Cu3 130(3) . .
O112 O114 Cu3 70(4) 2_666 .
O111 O114 Cu3 142(4) 2_666 .
O113 O114 Cu3 126(4) 2_666 .
Cu1 O114 Cu3 88.6(18) . .
Cl5 O152 Na1 104(2) . .
Cl5 O154 Na1 111(3) . .
Cl6 O163 Na2 147.5(9) . .
Cl7 O171 Na2 110.9(11) . 2_667
Cl7 O173 Na2 89.8(11) . 2_667
Cl7 O174 Na2 132.4(9) . .
Cl8 O182 Na1 130(2) . .
Cl11 O211 Na1 150.0(8) . .
O234 Cl13 O231 110.9(14) . .
O234 Cl13 O233 111.2(15) . .
O231 Cl13 O233 111.6(14) . .
O234 Cl13 O232 108.1(15) . .
O231 Cl13 O232 107.8(14) . .
O233 Cl13 O232 106.9(14) . .
O241 Cl14 O243 110.8(16) . .
O241 Cl14 O244 109.4(15) . .
O243 Cl14 O244 109.0(16) . .
O241 Cl14 O242 108.4(16) . .
O243 Cl14 O242 109.3(16) . .
O244 Cl14 O242 109.9(16) . .
O254 Cl15 O252 111.2(16) . .
O254 Cl15 O253 110.5(16) . .
O252 Cl15 O253 109.4(16) . .
O254 Cl15 O251 109.0(16) . .
O252 Cl15 O251 109.1(15) . .
O253 Cl15 O251 107.6(16) . .

loop_
_geom_bond_atom_site_label_1
_geom_bond_atom_site_label_2
_geom_bond_distance
_geom_bond_site_symmetry_2
Tb1 O23 2.397(9) .
Tb1 O21 2.406(9) .
Tb1 O27 2.411(8) .
Tb1 O33 2.412(9) .
Tb1 O28 2.451(8) .
Tb1 O41 2.452(9) .
Tb1 O42 2.463(9) .
Tb1 O1 2.500(9) .
Tb1 O3 2.516(9) .
Tb1 Cu1 3.4428(16) .
Tb1 Cu5 3.4561(15) 2_666
Tb1 Cu3 3.4893(16) .
Tb2 O32 2.385(9) .
Tb2 O43 2.423(10) .
Tb2 O25 2.434(8) .
Tb2 O24 2.435(8) .
Tb2 O44 2.435(10) .
Tb2 O34 2.442(9) .
Tb2 O22 2.457(9) .
Tb2 O7 2.497(9) .
Tb2 O5 2.502(9) .
Tb2 Cu4 3.4551(15) 2_666
Tb2 Cu6 3.4616(17) 2_666
Tb2 Cu2 3.5093(16) .
Tb3 O26 2.391(8) .
Tb3 O29 2.400(9) .
Tb3 O30 2.412(9) .
Tb3 O35 2.424(9) .
Tb3 O45 2.457(9) .
Tb3 O31 2.464(8) .
Tb3 O46 2.476(9) .
Tb3 O10 2.497(10) .
Tb3 O11 2.506(9) .
Tb3 Cu3 3.4380(16) .
Tb3 Cu2 3.4463(16) .
Tb3 Cu6 3.5003(17) .
Cu1 O24 1.969(9) .
Cu1 O22 1.976(9) .
Cu1 O23 1.981(9) .
Cu1 O21 1.989(8) .
Cu1 O2 2.314(9) .
Cu1 O114 2.42(6) .
Cu1 O111 2.43(5) 2_666
Cu2 O25 1.961(8) .
Cu2 O26 1.964(9) .
Cu2 O22 1.975(9) .
Cu2 O29 1.982(8) .
Cu2 O9 2.284(10) .
Cu2 O113 2.29(4) 2_666
Cu3 O21 1.958(9) .
Cu3 O28 1.970(9) .
Cu3 O30 1.971(9) .
Cu3 O26 1.977(9) .
Cu3 O12 2.319(10) .
Cu3 O112 2.37(5) 2_666
Cu3 O114 2.43(5) .
Cu4 O32 1.952(8) 2_666
Cu4 O27 1.955(8) .
Cu4 O25 1.965(8) 2_666
Cu4 O28 1.982(8) .
Cu4 O6 2.284(10) 2_666
Cu4 O113 2.33(4) .
Cu4 O112 2.43(3) 2_666
Cu4 Tb2 3.4551(15) 2_666
Cu5 O29 1.960(8) .
Cu5 O23 1.964(9) 2_666
Cu5 O31 1.974(8) .
Cu5 O27 1.984(8) 2_666
Cu5 O4 2.312(10) 2_666
Cu5 O113 2.36(5) 2_666
Cu5 Tb1 3.4561(15) 2_666
Cu6 O32 1.970(9) 2_666
Cu6 O31 1.972(9) .
Cu6 O24 1.974(9) 2_666
Cu6 O30 1.975(9) .
Cu6 O111 2.30(4) .
Cu6 O8 2.325(10) 2_666
Cu6 O112 2.43(5) 2_666
Cu6 Tb2 3.4616(17) 2_666
Cu7 O13 1.940(10) .
Cu7 N1 1.952(13) .
Cu7 O33 1.966(9) .
Cu7 O1 1.967(9) .
Cu7 Cu8 3.048(3) .
Cu8 N2 1.952(15) .
Cu8 O14 1.957(10) .
Cu8 O33 1.964(10) .
Cu8 O3 1.971(9) .
Cu9 O50 1.955(10) .
Cu9 N3 1.962(15) .
Cu9 O34 1.973(10) .
Cu9 O5 1.975(9) .
Cu10 O34 1.950(10) .
Cu10 N4 1.956(16) .
Cu10 O7 1.968(9) .
Cu10 O51 1.990(11) .
Cu10 O47 2.391(13) .
Cu11 O15 1.930(11) .
Cu11 O35 1.951(10) .
Cu11 O10 1.953(10) .
Cu11 N5 1.962(13) .
Cu11 O57 2.439(14) .
Cu12 O35 1.958(9) .
Cu12 O11 1.982(10) .
Cu12 N6 1.982(13) .
Cu12 O16 2.002(11) .
Cu12 O18 2.265(12) .
Cu13 O49 1.94(2) .
Cu13 O17 1.949(13) .
Cu13 O48 1.979(19) .
Cu13 N9 1.98(2) .
Na1 O182 2.25(3) .
Na1 O154 2.40(5) .
Na1 O71 2.411(15) .
Na1 O211 2.452(15) .
Na1 O45 2.561(12) .
Na1 O152 2.62(4) .
Na1 O46 2.642(13) .
Na1 Cl5 3.236(10) .
Na1 Cl8 3.345(9) .
Na2 O72 2.24(3) .
Na2 O174 2.400(17) .
Na2 O163 2.429(15) .
Na2 O171 2.44(2) 2_667
Na2 O42 2.577(13) .
Na2 O41 2.709(14) .
Na2 O173 2.88(3) 2_667
Na2 Cl7 3.230(11) 2_667
Cl1 O114 1.28(5) 2_666
Cl1 O114 1.28(5) .
Cl1 O112 1.35(4) 2_666
Cl1 O112 1.35(4) .
Cl1 O111 1.39(5) .
Cl1 O111 1.39(6) 2_666
Cl1 O113 1.50(3) .
Cl1 O113 1.50(4) 2_666
Cl2 O123 1.22(2) .
Cl2 O121 1.33(2) .
Cl2 O122 1.33(2) .
Cl2 O124 1.41(5) .
Cl3 O133 1.25(3) .
Cl3 O134 1.38(5) .
Cl3 O132 1.40(2) .
Cl3 O131 1.43(2) .
Cl4 O141 1.35(3) .
Cl4 O143 1.37(2) .
Cl4 O144 1.41(3) .
Cl4 O142 1.41(3) .
Cl5 O151 1.26(6) .
Cl5 O152 1.38(4) .
Cl5 O153 1.44(6) .
Cl5 O154 1.48(6) .
Cl6 O162 1.383(15) .
Cl6 O164 1.450(16) .
Cl6 O161 1.461(17) .
Cl6 O163 1.462(14) .
Cl7 O172 1.39(2) .
Cl7 O171 1.425(15) .
Cl7 O174 1.433(13) .
Cl7 O173 1.47(2) .
Cl7 Na2 3.230(11) 2_667
Cl8 O184 1.36(4) .
Cl8 O183 1.37(3) .
Cl8 O181 1.38(4) .
Cl8 O182 1.42(3) .
Cl9 O191 1.38(2) .
Cl9 O194 1.404(18) .
Cl9 O193 1.435(15) .
Cl9 O192 1.456(16) .
Cl10 O203 1.434(14) .
Cl10 O204 1.444(16) .
Cl10 O201 1.450(16) .
Cl10 O202 1.465(17) .
Cl11 O213 1.378(13) .
Cl11 O212 1.450(16) .
Cl11 O211 1.455(13) .
Cl11 O214 1.465(14) .
Cl12 O221 1.455(16) .
Cl12 O222 1.460(16) .
Cl12 O223 1.463(16) .
Cl12 O224 1.467(16) .
N1 C2 1.46(2) .
N1 H1A 0.9000 .
N1 H1B 0.9000 .
N2 C4 1.46(2) .
N2 H2C 0.9000 .
N2 H2D 0.9000 .
N3 C6 1.44(2) .
N3 H3A 0.9000 .
N3 H3B 0.9000 .
N4 C8 1.47(2) .
N4 H4C 0.9000 .
N4 H4D 0.9000 .
N5 C10 1.47(2) .
N5 H5A 0.9000 .
N5 H5B 0.9000 .
N6 C12 1.47(2) .
N6 H6C 0.9000 .
N6 H6D 0.9000 .
N7 C14 1.45(3) .
N7 H7A 0.8900 .
N7 H7B 0.8900 .
N7 H7C 0.8900 .
N8 C16 1.46(3) .
N8 H8C 0.8900 .
N8 H8D 0.8900 .
N8 H8E 0.8900 .
N9 C18 1.46(3) .
N9 H9A 0.9000 .
N9 H9B 0.9000 .
C1 O2 1.213(16) .
C1 O1 1.308(17) .
C1 C2 1.51(2) .
C2 H2A 0.9700 .
C2 H2B 0.9700 .
C3 O4 1.233(18) .
C3 O3 1.303(18) .
C3 C4 1.52(2) .
C4 H4A 0.9700 .
C4 H4B 0.9700 .
C5 O6 1.241(17) .
C5 O5 1.307(17) .
C5 C6 1.49(2) .
C6 H6A 0.9700 .
C6 H6B 0.9700 .
C7 O8 1.235(18) .
C7 O7 1.287(18) .
C7 C8 1.51(2) .
C8 H8A 0.9700 .
C8 H8B 0.9700 .
C9 O9 1.225(18) .
C9 O10 1.311(19) .
C9 C10 1.47(2) .
C10 H10A 0.9700 .
C10 H10B 0.9700 .
C11 O12 1.236(17) .
C11 O11 1.296(17) .
C11 C12 1.52(2) .
C12 H12A 0.9700 .
C12 H12B 0.9700 .
C13 O14 1.24(2) .
C13 O13 1.26(2) .
C13 C14 1.51(2) .
C14 H14A 0.9700 .
C14 H14B 0.9700 .
C15 O16 1.20(2) .
C15 O15 1.24(2) .
C15 C16 1.56(2) .
C16 H16A 0.9700 .
C16 H16B 0.9700 .
C17 O17 1.24(2) .
C17 O18 1.246(19) .
C17 C18 1.54(3) .
C18 H18A 0.9700 .
C18 H18B 0.9700 .
O4 Cu5 2.312(10) 2_666
O6 Cu4 2.284(10) 2_666
O8 Cu6 2.325(10) 2_666
O21 H21A 0.9800 .
O22 H22A 0.9800 .
O23 Cu5 1.964(9) 2_666
O23 H23A 0.9800 .
O24 Cu6 1.974(9) 2_666
O24 H24A 0.9800 .
O25 Cu4 1.965(8) 2_666
O25 H25A 0.9800 .
O26 H26A 0.9800 .
O27 Cu5 1.984(8) 2_666
O27 H27A 0.9800 .
O28 H28A 0.9800 .
O29 H29A 0.9800 .
O30 H30A 0.9800 .
O31 H31A 0.9800 .
O32 Cu4 1.952(8) 2_666
O32 Cu6 1.970(9) 2_666
O32 H32A 0.9800 .
O33 H33A 0.9800 .
O34 H34A 0.9800 .
O35 H35A 0.9800 .
O53 O55 1.30(2) .
O73 O74 0.51(6) .
O111 O114 1.50(9) 2_666
O111 O112 1.53(11) 2_666
O111 O113 1.76(7) 2_666
O111 Cu1 2.43(5) 2_666
O112 O114 1.42(7) 2_666
O112 O111 1.53(11) 2_666
O112 O113 1.70(8) 2_666
O112 Cu3 2.37(5) 2_666
O112 Cu4 2.43(4) 2_666
O112 Cu6 2.43(5) 2_666
O113 O114 1.69(11) 2_666
O113 O112 1.70(8) 2_666
O113 O111 1.76(7) 2_666
O113 Cu2 2.29(4) 2_666
O113 Cu5 2.36(5) 2_666
O114 O112 1.42(8) 2_666
O114 O111 1.50(9) 2_666
O114 O113 1.69(10) 2_666
O171 Na2 2.44(2) 2_667
O173 Na2 2.88(3) 2_667
Cl13 O234 1.435(16) .
Cl13 O231 1.443(14) .
Cl13 O233 1.451(16) .
Cl13 O232 1.490(16) .
Cl14 O241 1.449(17) .
Cl14 O243 1.451(17) .
Cl14 O244 1.454(17) .
Cl14 O242 1.464(17) .
Cl15 O254 1.446(17) .
Cl15 O252 1.447(17) .
Cl15 O253 1.455(17) .
Cl15 O251 1.466(17) .
